data_4135101
loop_
_publ_author_name
'Yang, Liang-Liang'
'Evans, Declan'
'Xu, Bin'
'Li, Wen-Tao'
'Li, Mao-Lin'
'Zhu, Shou-Fei'
'Houk, K. N.'
'Zhou, Qi-Lin'

_publ_section_title
;
 Enantioselective Diarylcarbene Insertion into Si-H Bonds Induced by
 Electronic Properties of the Carbenes.
;
_journal_name_full 'Journal of the American Chemical Society'
_journal_paper_doi 10.1021/jacs.0c04725
_journal_year 2020
_chemical_absolute_configuration ad
_chemical_formula_moiety 'C134 H128 O18 P4 Rh2'
_chemical_formula_sum 'C134 H128 O18 P4 Rh2'
_chemical_formula_weight 2356.06
_space_group_crystal_system orthorhombic
_space_group_IT_number 19
_space_group_name_Hall 'P 2ac 2ab'
_space_group_name_H-M_alt 'P 21 21 21'
_atom_sites_solution_hydrogens mixed
_atom_sites_solution_primary direct
_audit_creation_date 2018-11-22
_audit_creation_method
;
Olex2 1.2
(compiled 2018.05.29 svn.r3508 for OlexSys, GUI svn.r5506)
;
_audit_update_record
;
????
;
_cell_angle_alpha 90
_cell_angle_beta 90
_cell_angle_gamma 90
_cell_formula_units_Z 4
_cell_length_a 14.423(3)
_cell_length_b 28.903(6)
_cell_length_c 31.726(6)
_cell_measurement_reflns_used 21985
_cell_measurement_temperature 127.15
_cell_measurement_theta_max 28.0470
_cell_measurement_theta_min 1.5509
_cell_volume 13226(5)
_computing_cell_refinement 'CrystalClear (Rigaku Inc., 2008)'
_computing_data_collection 'CrystalClear (Rigaku Inc., 2008)'
_computing_data_reduction 'CrystalClear (Rigaku Inc., 2008)'
_computing_molecular_graphics 'Olex2 (Dolomanov et al., 2009)'
_computing_publication_material 'Olex2 (Dolomanov et al., 2009)'
_computing_structure_refinement 'ShelXL (Sheldrick, 2015)'
_computing_structure_solution 'ShelXS (Sheldrick, 2008)'
_diffrn_ambient_temperature 127.15
_diffrn_measured_fraction_theta_full 0.992
_diffrn_measured_fraction_theta_max 0.992
_diffrn_measurement_device_type 'Rigaku Saturn 70 CCD'
_diffrn_measurement_method '\w scans'
_diffrn_radiation_monochromator confocal
_diffrn_radiation_type MoK\a
_diffrn_radiation_wavelength 0.71073
_diffrn_reflns_av_R_equivalents 0.1188
_diffrn_reflns_av_unetI/netI 0.1387
_diffrn_reflns_Laue_measured_fraction_full 0.992
_diffrn_reflns_Laue_measured_fraction_max 0.992
_diffrn_reflns_limit_h_max 17
_diffrn_reflns_limit_h_min -14
_diffrn_reflns_limit_k_max 34
_diffrn_reflns_limit_k_min -34
_diffrn_reflns_limit_l_max 38
_diffrn_reflns_limit_l_min -38
_diffrn_reflns_number 74686
_diffrn_reflns_point_group_measured_fraction_full 0.974
_diffrn_reflns_point_group_measured_fraction_max 0.974
_diffrn_reflns_theta_full 25.242
_diffrn_reflns_theta_max 25.349
_diffrn_reflns_theta_min 1.548
_diffrn_standards_decay_% 0
_diffrn_standards_interval_count 0
_diffrn_standards_interval_time 0
_diffrn_standards_number 0
_exptl_absorpt_coefficient_mu 0.358
_exptl_absorpt_correction_T_max 1.0000
_exptl_absorpt_correction_T_min 0.7864
_exptl_absorpt_correction_type multi-scan
_exptl_absorpt_process_details 'CrystalClear(Rigaku, 2008)'
_exptl_crystal_colour blue
_exptl_crystal_colour_primary blue
_exptl_crystal_density_diffrn 1.183
_exptl_crystal_description prism
_exptl_crystal_F_000 4904
_exptl_crystal_size_max 0.32
_exptl_crystal_size_mid 0.18
_exptl_crystal_size_min 0.16
_refine_diff_density_max 0.947
_refine_diff_density_min -0.691
_refine_diff_density_rms 0.099
_refine_ls_abs_structure_details
;
 Flack x determined using 4702 quotients [(I+)-(I-)]/[(I+)+(I-)]
 (Parsons, Flack and Wagner, Acta Cryst. B69 (2013) 249-259).
;
_refine_ls_abs_structure_Flack 0.00(3)
_refine_ls_extinction_method none
_refine_ls_goodness_of_fit_ref 1.125
_refine_ls_hydrogen_treatment mixed
_refine_ls_matrix_type full
_refine_ls_number_parameters 1447
_refine_ls_number_reflns 23598
_refine_ls_number_restraints 12
_refine_ls_restrained_S_all 1.125
_refine_ls_R_factor_all 0.1192
_refine_ls_R_factor_gt 0.1017
_refine_ls_shift/su_max 0.001
_refine_ls_shift/su_mean 0.000
_refine_ls_structure_factor_coef Fsqd
_refine_ls_weighting_details 'w=1/[\s^2^(Fo^2^)+(0.0574P)^2^+28.3456P] where P=(Fo^2^+2Fc^2^)/3'
_refine_ls_weighting_scheme calc
_refine_ls_wR_factor_gt 0.2024
_refine_ls_wR_factor_ref 0.2163
_reflns_Friedel_coverage 0.815
_reflns_Friedel_fraction_full 0.954
_reflns_Friedel_fraction_max 0.954
_reflns_number_gt 19271
_reflns_number_total 23598
_reflns_threshold_expression 'I > 2\s(I)'
_cod_data_source_file ja0c04725_si_002.cif
_cod_data_source_block shelxl_sq
_cod_database_code 4135101
_shelx_shelxl_version_number 2018/3
_shelx_space_group_comment
;
The symmetry employed for this shelxl refinement is uniquely defined
by the following loop, which should always be used as a source of
symmetry information in preference to the above space-group names.
They are only intended as comments.
;
_shelx_estimated_absorpt_t_max 0.945
_shelx_estimated_absorpt_t_min 0.894
_olex2_refinement_description
;
1. Fixed Uiso
 At 1.2 times of:
  All C(H) groups, All C(H,H) groups
 At 1.5 times of:
  All C(H,H,H) groups, All O(H) groups
2. Restrained distances
 O17-H17
 0.87 with sigma of 0.01
 O18-H18
 0.87 with sigma of 0.01
 C133-H17
 1.894631 with sigma of 0.02
 Rh1-H17
 2.935178 with sigma of 0.02
 C134-H18
 1.913743 with sigma of 0.02
 Rh2-H18
 2.928741 with sigma of 0.02
3. Uiso/Uaniso restraints and constraints
Uanis(C79) \\sim Ueq: with sigma of 0.01 and sigma for terminal atoms of 0.02
4.a Secondary CH2 refined with riding coordinates:
 C8(H8A,H8B), C9(H9A,H9B), C16(H16A,H16B), C17(H17A,H17B), C41(H41A,H41B),
 C42(H42A,H42B), C49(H49A,H49B), C50(H50A,H50B), C74(H74A,H74B), C75(H75A,H75B),
  C82(H82A,H82B), C83(H83A,H83B), C107(H10A,H10B), C108(H10C,H10D), C115(H11A,
 H11B), C116(H11C,H11D)
4.b Aromatic/amide H refined with riding coordinates:
 C4(H4), C6(H6), C12(H12), C14(H14), C19(H19), C21(H21), C23(H23), C27(H27),
 C29(H29), C31(H31), C37(H37), C39(H39), C45(H45), C47(H47), C52(H52), C54(H54),
  C56(H56), C60(H60), C62(H62), C64(H64), C70(H70), C72(H72), C78(H78),
 C80(H80), C85(H85), C87(H87), C89(H89), C93(H93), C95(H95), C97(H97),
 C103(H103), C105(H105), C111(H111), C113(H113), C118(H118), C120(H120),
 C122(H122), C126(H126), C128(H128), C130(H130)
4.c Idealised Me refined as rotating group:
 C24(H24A,H24B,H24C), C25(H25A,H25B,H25C), C32(H32A,H32B,H32C), C33(H33A,H33B,
 H33C), C57(H57A,H57B,H57C), C58(H58A,H58B,H58C), C65(H65A,H65B,H65C), C66(H66A,
 H66B,H66C), C90(H90A,H90B,H90C), C91(H91A,H91B,H91C), C98(H98A,H98B,H98C),
 C99(H99A,H99B,H99C), C123(H12A,H12B,H12C), C124(H12D,H12E,H12F), C131(H13A,
 H13B,H13C), C132(H13D,H13E,H13F), C133(H13G,H13H,H13I), C134(H13J,H13K,H13L)
;
_platon_squeeze_void_probe_radius 1.20
_olex2_submission_special_instructions 'No special instructions were received'

loop_
_space_group_symop_operation_xyz
'x, y, z'
'-x+1/2, -y, z+1/2'
'-x, y+1/2, -z+1/2'
'x+1/2, -y+1/2, -z'

loop_
_atom_site_label
_atom_site_type_symbol
_atom_site_fract_x
_atom_site_fract_y
_atom_site_fract_z
_atom_site_U_iso_or_equiv
_atom_site_adp_type
_atom_site_occupancy
_atom_site_site_symmetry_order
_atom_site_calc_flag
_atom_site_refinement_flags_posn
_atom_site_refinement_flags_adp
_atom_site_refinement_flags_occupancy
_atom_site_disorder_assembly
_atom_site_disorder_group
Rh1 Rh 0.09685(7) 0.48789(3) 0.63722(3) 0.0319(2) Uani 1 1 d D . . . .
Rh2 Rh -0.06884(7) 0.49868(3) 0.66167(3) 0.0325(2) Uani 1 1 d D . . . .
P1 P -0.0300(3) 0.40631(13) 0.61412(11) 0.0402(9) Uani 1 1 d . . . . .
P2 P 0.0561(3) 0.45277(12) 0.72783(10) 0.0360(8) Uani 1 1 d . . . . .
P3 P 0.0563(3) 0.58122(12) 0.68228(11) 0.0397(9) Uani 1 1 d . . . . .
P4 P -0.0319(3) 0.53430(14) 0.57127(10) 0.0421(9) Uani 1 1 d . . . . .
O1 O 0.0667(7) 0.4247(3) 0.6083(3) 0.052(3) Uani 1 1 d . . . . .
O2 O -0.0946(7) 0.4312(3) 0.6440(3) 0.043(2) Uani 1 1 d . . . . .
O3 O -0.0856(7) 0.4037(3) 0.5706(2) 0.040(2) Uani 1 1 d . . . . .
O4 O -0.0188(7) 0.3528(3) 0.6284(3) 0.039(2) Uani 1 1 d . . . . .
O5 O 0.1247(7) 0.4542(3) 0.6922(3) 0.047(3) Uani 1 1 d . . . . .
O6 O -0.0331(6) 0.4768(3) 0.7217(2) 0.041(2) Uani 1 1 d . . . . .
O7 O 0.0339(6) 0.3996(3) 0.7407(3) 0.036(2) Uani 1 1 d . . . . .
O8 O 0.1131(6) 0.4717(3) 0.7679(2) 0.041(2) Uani 1 1 d . . . . .
O9 O 0.1306(6) 0.5497(3) 0.6657(3) 0.047(2) Uani 1 1 d . . . . .
O10 O -0.0442(7) 0.5678(3) 0.6776(3) 0.047(3) Uani 1 1 d . . . . .
O11 O 0.0764(6) 0.6303(3) 0.6592(3) 0.038(2) Uani 1 1 d . . . . .
O12 O 0.0706(6) 0.5914(3) 0.7321(3) 0.041(2) Uani 1 1 d . . . . .
O13 O 0.0678(7) 0.5223(4) 0.5811(3) 0.054(3) Uani 1 1 d . . . . .
O14 O -0.1047(7) 0.5220(3) 0.6037(2) 0.048(3) Uani 1 1 d . . . . .
O15 O -0.0457(7) 0.5892(3) 0.5627(3) 0.046(3) Uani 1 1 d . . . . .
O16 O -0.0552(6) 0.5109(3) 0.5268(2) 0.043(2) Uani 1 1 d . . . . .
O17 O 0.2468(7) 0.4802(4) 0.6166(3) 0.054(3) Uani 1 1 d D . . . .
H17 H 0.278(4) 0.497(2) 0.598(3) 0.080 Uiso 1 1 d DR . . . .
O18 O -0.2177(6) 0.5076(4) 0.6817(3) 0.049(2) Uani 1 1 d D . . . .
H18 H -0.2627(19) 0.524(2) 0.670(3) 0.074 Uiso 1 1 d DR . . . .
C1 C -0.1405(11) 0.3004(5) 0.5616(4) 0.043(4) Uani 1 1 d . . . . .
C2 C -0.0739(9) 0.3291(4) 0.5357(3) 0.036(3) Uani 1 1 d . . . . .
C3 C -0.0475(9) 0.3762(5) 0.5377(4) 0.036(3) Uani 1 1 d . . . . .
C4 C 0.0099(11) 0.3944(5) 0.5083(4) 0.045(4) Uani 1 1 d . . . . .
H4 H 0.026608 0.426121 0.510618 0.054 Uiso 1 1 calc R . . . .
C5 C 0.0460(12) 0.3687(5) 0.4746(4) 0.049(4) Uani 1 1 d . . . . .
C6 C 0.0268(11) 0.3212(5) 0.4738(4) 0.044(4) Uani 1 1 d . . . . .
H6 H 0.051589 0.302331 0.452063 0.053 Uiso 1 1 calc R . . . .
C7 C -0.0294(10) 0.3015(5) 0.5053(4) 0.043(4) Uani 1 1 d . . . . .
C8 C -0.0579(13) 0.2511(5) 0.5099(4) 0.055(4) Uani 1 1 d . . . . .
H8A H -0.003893 0.230197 0.507377 0.066 Uiso 1 1 calc R . . . .
H8B H -0.105084 0.242416 0.488681 0.066 Uiso 1 1 calc R . . . .
C9 C -0.0995(14) 0.2503(5) 0.5560(4) 0.055(4) Uani 1 1 d . . . . .
H9A H -0.148585 0.226583 0.558585 0.066 Uiso 1 1 calc R . . . .
H9B H -0.050583 0.244071 0.577114 0.066 Uiso 1 1 calc R . . . .
C10 C -0.1625(12) 0.3109(5) 0.6075(4) 0.053(4) Uani 1 1 d . . . . .
C11 C -0.1053(9) 0.3326(4) 0.6387(4) 0.031(3) Uani 1 1 d . . . . .
C12 C -0.1376(10) 0.3401(5) 0.6800(4) 0.039(3) Uani 1 1 d . . . . .
H12 H -0.098038 0.353755 0.700475 0.047 Uiso 1 1 calc R . . . .
C13 C -0.2294(11) 0.3273(5) 0.6910(4) 0.045(4) Uani 1 1 d . . . . .
C14 C -0.2849(10) 0.3067(5) 0.6596(4) 0.044(4) Uani 1 1 d . . . . .
H14 H -0.346308 0.297602 0.666578 0.053 Uiso 1 1 calc R . . . .
C15 C -0.2532(9) 0.2994(5) 0.6189(4) 0.035(3) Uani 1 1 d . . . . .
C16 C -0.3032(12) 0.2836(6) 0.5801(4) 0.054(4) Uani 1 1 d . . . . .
H16A H -0.366353 0.296957 0.578708 0.065 Uiso 1 1 calc R . . . .
H16B H -0.307619 0.249466 0.579040 0.065 Uiso 1 1 calc R . . . .
C17 C -0.2410(10) 0.3025(6) 0.5438(4) 0.050(4) Uani 1 1 d . . . . .
H17A H -0.246921 0.282977 0.518293 0.060 Uiso 1 1 calc R . . . .
H17B H -0.258267 0.334661 0.536560 0.060 Uiso 1 1 calc R . . . .
C18 C 0.1099(10) 0.3897(5) 0.4419(4) 0.042(4) Uani 1 1 d . . . . .
C19 C 0.0982(15) 0.4378(6) 0.4308(5) 0.073(6) Uani 1 1 d . . . . .
H19 H 0.051468 0.456104 0.443629 0.088 Uiso 1 1 calc R . . . .
C20 C 0.1572(15) 0.4563(6) 0.4008(6) 0.070(5) Uani 1 1 d . . . . .
C21 C 0.2201(14) 0.4303(7) 0.3795(5) 0.070(5) Uani 1 1 d . . . . .
H21 H 0.257989 0.443829 0.358367 0.084 Uiso 1 1 calc R . . . .
C22 C 0.2283(12) 0.3823(6) 0.3894(5) 0.060(5) Uani 1 1 d . . . . .
C23 C 0.1733(10) 0.3637(6) 0.4201(4) 0.046(4) Uani 1 1 d . . . . .
H23 H 0.179167 0.331688 0.426544 0.055 Uiso 1 1 calc R . . . .
C24 C 0.1502(13) 0.5095(6) 0.3900(7) 0.089(7) Uani 1 1 d . . . . .
H24A H 0.118206 0.513375 0.362998 0.133 Uiso 1 1 calc GR . . . .
H24B H 0.212637 0.522660 0.388094 0.133 Uiso 1 1 calc GR . . . .
H24C H 0.115353 0.525371 0.412224 0.133 Uiso 1 1 calc GR . . . .
C25 C 0.2973(13) 0.3525(7) 0.3651(4) 0.072(5) Uani 1 1 d . . . . .
H25A H 0.313403 0.367939 0.338564 0.109 Uiso 1 1 calc GR . . . .
H25B H 0.269451 0.322340 0.359044 0.109 Uiso 1 1 calc GR . . . .
H25C H 0.353477 0.348231 0.382039 0.109 Uiso 1 1 calc GR . . . .
C26 C -0.2663(9) 0.3390(4) 0.7329(4) 0.034(3) Uani 1 1 d . . . . .
C27 C -0.2093(13) 0.3685(6) 0.7598(5) 0.061(5) Uani 1 1 d . . . . .
H27 H -0.149536 0.378743 0.751329 0.073 Uiso 1 1 calc R . . . .
C28 C -0.2486(12) 0.3811(6) 0.7999(5) 0.057(4) Uani 1 1 d . . . . .
C29 C -0.3328(10) 0.3645(5) 0.8125(4) 0.042(3) Uani 1 1 d . . . . .
H29 H -0.355574 0.373124 0.839473 0.050 Uiso 1 1 calc R . . . .
C30 C -0.3869(12) 0.3353(6) 0.7872(4) 0.054(4) Uani 1 1 d . . . . .
C31 C -0.3538(10) 0.3257(5) 0.7467(4) 0.041(3) Uani 1 1 d . . . . .
H31 H -0.392818 0.309211 0.727816 0.049 Uiso 1 1 calc R . . . .
C32 C -0.1920(15) 0.4139(7) 0.8266(5) 0.083(6) Uani 1 1 d . . . . .
H32A H -0.138162 0.397467 0.838138 0.125 Uiso 1 1 calc GR . . . .
H32B H -0.230261 0.425544 0.849842 0.125 Uiso 1 1 calc GR . . . .
H32C H -0.170817 0.439871 0.809300 0.125 Uiso 1 1 calc GR . . . .
C33 C -0.4805(12) 0.3198(8) 0.8032(6) 0.088(7) Uani 1 1 d . . . . .
H33A H -0.472052 0.295298 0.824237 0.132 Uiso 1 1 calc GR . . . .
H33B H -0.517431 0.307939 0.779671 0.132 Uiso 1 1 calc GR . . . .
H33C H -0.512585 0.346074 0.816175 0.132 Uiso 1 1 calc GR . . . .
C34 C 0.1289(11) 0.3880(5) 0.8297(4) 0.045(4) Uani 1 1 d . . . . .
C35 C 0.1522(9) 0.3666(5) 0.7855(4) 0.037(3) Uani 1 1 d . . . . .
C36 C 0.1094(11) 0.3701(5) 0.7464(4) 0.043(4) Uani 1 1 d . . . . .
C37 C 0.1443(9) 0.3471(5) 0.7118(4) 0.037(3) Uani 1 1 d . . . . .
H37 H 0.113388 0.350613 0.685517 0.044 Uiso 1 1 calc R . . . .
C38 C 0.2242(9) 0.3184(5) 0.7135(4) 0.034(3) Uani 1 1 d . . . . .
C39 C 0.2701(12) 0.3172(5) 0.7533(5) 0.052(4) Uani 1 1 d . . . . .
H39 H 0.325531 0.299800 0.756210 0.062 Uiso 1 1 calc R . . . .
C40 C 0.2349(10) 0.3414(5) 0.7882(4) 0.038(3) Uani 1 1 d . . . . .
C41 C 0.2747(12) 0.3446(6) 0.8327(4) 0.059(4) Uani 1 1 d . . . . .
H41A H 0.258548 0.317139 0.849802 0.070 Uiso 1 1 calc R . . . .
H41B H 0.342938 0.348476 0.832302 0.070 Uiso 1 1 calc R . . . .
C42 C 0.2268(10) 0.3876(5) 0.8488(4) 0.047(4) Uani 1 1 d . . . . .
H42A H 0.261416 0.415619 0.840135 0.057 Uiso 1 1 calc R . . . .
H42B H 0.223274 0.387033 0.879989 0.057 Uiso 1 1 calc R . . . .
C43 C 0.0742(9) 0.4333(4) 0.8336(3) 0.036(3) Uani 1 1 d . . . . .
C44 C 0.0658(10) 0.4726(4) 0.8080(4) 0.041(3) Uani 1 1 d . . . . .
C45 C 0.0163(9) 0.5110(5) 0.8201(4) 0.037(3) Uani 1 1 d . . . . .
H45 H 0.014343 0.537735 0.802700 0.045 Uiso 1 1 calc R . . . .
C46 C -0.0312(11) 0.5100(5) 0.8587(4) 0.050(4) Uani 1 1 d . . . . .
C47 C -0.0264(12) 0.4710(5) 0.8839(4) 0.053(4) Uani 1 1 d . . . . .
H47 H -0.057622 0.470762 0.910270 0.063 Uiso 1 1 calc R . . . .
C48 C 0.0232(13) 0.4321(5) 0.8713(4) 0.056(4) Uani 1 1 d . . . . .
C49 C 0.0287(13) 0.3853(5) 0.8918(4) 0.058(5) Uani 1 1 d . . . . .
H49A H -0.032908 0.374964 0.901917 0.070 Uiso 1 1 calc R . . . .
H49B H 0.072757 0.385327 0.915738 0.070 Uiso 1 1 calc R . . . .
C50 C 0.0638(12) 0.3544(5) 0.8555(4) 0.056(4) Uani 1 1 d . . . . .
H50A H 0.011732 0.343241 0.837891 0.067 Uiso 1 1 calc R . . . .
H50B H 0.098869 0.327530 0.866348 0.067 Uiso 1 1 calc R . . . .
C51 C 0.2570(12) 0.2953(6) 0.6762(4) 0.050(4) Uani 1 1 d . . . . .
C52 C 0.2281(10) 0.3069(5) 0.6366(4) 0.046(4) Uani 1 1 d . . . . .
H52 H 0.183769 0.331030 0.634012 0.055 Uiso 1 1 calc R . . . .
C53 C 0.2597(12) 0.2854(6) 0.5989(5) 0.054(4) Uani 1 1 d . . . . .
C54 C 0.3234(15) 0.2487(6) 0.6037(6) 0.078(6) Uani 1 1 d . . . . .
H54 H 0.346441 0.233797 0.579178 0.093 Uiso 1 1 calc R . . . .
C55 C 0.3540(15) 0.2335(6) 0.6430(6) 0.078(6) Uani 1 1 d . . . . .
C56 C 0.3237(15) 0.2587(7) 0.6780(5) 0.077(6) Uani 1 1 d . . . . .
H56 H 0.348962 0.250941 0.704735 0.093 Uiso 1 1 calc R . . . .
C57 C 0.2209(15) 0.2970(6) 0.5563(5) 0.071(6) Uani 1 1 d . . . . .
H57A H 0.182425 0.271330 0.546295 0.107 Uiso 1 1 calc GR . . . .
H57B H 0.271827 0.302291 0.536450 0.107 Uiso 1 1 calc GR . . . .
H57C H 0.182954 0.325087 0.558375 0.107 Uiso 1 1 calc GR . . . .
C58 C 0.4200(17) 0.1919(7) 0.6478(6) 0.104(8) Uani 1 1 d . . . . .
H58A H 0.426245 0.176051 0.620673 0.156 Uiso 1 1 calc GR . . . .
H58B H 0.394808 0.170350 0.668768 0.156 Uiso 1 1 calc GR . . . .
H58C H 0.481015 0.202793 0.657155 0.156 Uiso 1 1 calc GR . . . .
C59 C -0.0864(12) 0.5520(5) 0.8723(4) 0.052(4) Uani 1 1 d . . . . .
C60 C -0.0560(11) 0.5982(5) 0.8634(5) 0.052(4) Uani 1 1 d . . . . .
H60 H -0.000083 0.603662 0.848348 0.063 Uiso 1 1 calc R . . . .
C61 C -0.1120(14) 0.6359(6) 0.8778(6) 0.068(5) Uani 1 1 d . . . . .
C62 C -0.1913(11) 0.6284(5) 0.8994(5) 0.050(4) Uani 1 1 d . . . . .
H62 H -0.225705 0.654484 0.908767 0.060 Uiso 1 1 calc R . . . .
C63 C -0.2248(13) 0.5853(7) 0.9085(4) 0.062(5) Uani 1 1 d . . . . .
C64 C -0.1708(12) 0.5467(6) 0.8947(4) 0.056(4) Uani 1 1 d . . . . .
H64 H -0.192406 0.516339 0.900660 0.067 Uiso 1 1 calc R . . . .
C65 C -0.0790(14) 0.6856(5) 0.8662(7) 0.086(6) Uani 1 1 d . . . . .
H65A H -0.011096 0.686689 0.866233 0.129 Uiso 1 1 calc GR . . . .
H65B H -0.103094 0.707671 0.886964 0.129 Uiso 1 1 calc GR . . . .
H65C H -0.102114 0.693826 0.838127 0.129 Uiso 1 1 calc GR . . . .
C66 C -0.3134(16) 0.5798(8) 0.9321(7) 0.102(8) Uani 1 1 d . . . . .
H66A H -0.300819 0.579858 0.962402 0.153 Uiso 1 1 calc GR . . . .
H66B H -0.342744 0.550515 0.924107 0.153 Uiso 1 1 calc GR . . . .
H66C H -0.355096 0.605528 0.925138 0.153 Uiso 1 1 calc GR . . . .
C67 C 0.1301(10) 0.6957(4) 0.7342(4) 0.036(3) Uani 1 1 d . . . . .
C68 C 0.0453(10) 0.6948(4) 0.7060(4) 0.040(3) Uani 1 1 d . . . . .
C69 C 0.0199(10) 0.6679(5) 0.6714(4) 0.039(3) Uani 1 1 d . . . . .
C70 C -0.0660(10) 0.6744(4) 0.6504(4) 0.041(3) Uani 1 1 d . . . . .
H70 H -0.080551 0.655965 0.626509 0.049 Uiso 1 1 calc R . . . .
C71 C -0.1297(9) 0.7078(5) 0.6646(5) 0.043(3) Uani 1 1 d . . . . .
C72 C -0.1058(10) 0.7353(5) 0.7000(5) 0.045(4) Uani 1 1 d . . . . .
H72 H -0.147759 0.758000 0.710198 0.055 Uiso 1 1 calc R . . . .
C73 C -0.0190(12) 0.7286(5) 0.7200(4) 0.045(4) Uani 1 1 d . . . . .
C74 C 0.0156(11) 0.7522(5) 0.7605(5) 0.051(4) Uani 1 1 d . . . . .
H74A H -0.034753 0.756037 0.781442 0.061 Uiso 1 1 calc R . . . .
H74B H 0.044308 0.782652 0.754624 0.061 Uiso 1 1 calc R . . . .
C75 C 0.0885(11) 0.7160(5) 0.7751(4) 0.049(4) Uani 1 1 d . . . . .
H75A H 0.137291 0.730937 0.792315 0.059 Uiso 1 1 calc R . . . .
H75B H 0.058681 0.691418 0.792072 0.059 Uiso 1 1 calc R . . . .
C76 C 0.1876(9) 0.6522(4) 0.7427(4) 0.032(3) Uani 1 1 d . . . . .
C77 C 0.1600(10) 0.6050(4) 0.7427(4) 0.036(3) Uani 1 1 d . . . . .
C78 C 0.2284(12) 0.5717(5) 0.7534(4) 0.051(4) Uani 1 1 d . . . . .
H78 H 0.209909 0.540196 0.754442 0.061 Uiso 1 1 calc R . . . .
C79 C 0.3177(8) 0.5815(5) 0.7622(4) 0.033(3) Uani 1 1 d . U . . .
C80 C 0.3466(10) 0.6295(5) 0.7604(4) 0.042(4) Uani 1 1 d . . . . .
H80 H 0.409009 0.637926 0.766023 0.051 Uiso 1 1 calc R . . . .
C81 C 0.2794(9) 0.6635(5) 0.7502(4) 0.038(3) Uani 1 1 d . . . . .
C82 C 0.2958(12) 0.7151(5) 0.7431(5) 0.052(4) Uani 1 1 d . . . . .
H82A H 0.353778 0.720831 0.727277 0.062 Uiso 1 1 calc R . . . .
H82B H 0.297584 0.732345 0.770076 0.062 Uiso 1 1 calc R . . . .
C83 C 0.2090(11) 0.7279(5) 0.7167(5) 0.050(4) Uani 1 1 d . . . . .
H83A H 0.219916 0.721897 0.686408 0.060 Uiso 1 1 calc R . . . .
H83B H 0.192705 0.760869 0.720523 0.060 Uiso 1 1 calc R . . . .
C84 C -0.2240(12) 0.7102(5) 0.6458(5) 0.054(4) Uani 1 1 d . . . . .
C85 C -0.2388(12) 0.7132(6) 0.6033(6) 0.061(5) Uani 1 1 d . . . . .
H85 H -0.186558 0.716666 0.585355 0.073 Uiso 1 1 calc R . . . .
C86 C -0.3282(12) 0.7114(5) 0.5846(5) 0.054(4) Uani 1 1 d . . . . .
C87 C -0.4041(14) 0.7071(5) 0.6124(6) 0.071(6) Uani 1 1 d . . . . .
H87 H -0.465521 0.706069 0.601615 0.085 Uiso 1 1 calc R . . . .
C88 C -0.3883(13) 0.7045(6) 0.6559(6) 0.065(5) Uani 1 1 d . . . . .
C89 C -0.2997(13) 0.7067(5) 0.6721(5) 0.058(4) Uani 1 1 d . . . . .
H89 H -0.290688 0.705907 0.701766 0.069 Uiso 1 1 calc R . . . .
C90 C -0.3439(14) 0.7132(7) 0.5382(5) 0.074(5) Uani 1 1 d . . . . .
H90A H -0.368721 0.743644 0.530512 0.111 Uiso 1 1 calc GR . . . .
H90B H -0.388262 0.689142 0.530102 0.111 Uiso 1 1 calc GR . . . .
H90C H -0.285042 0.708111 0.523488 0.111 Uiso 1 1 calc GR . . . .
C91 C -0.4726(16) 0.6931(9) 0.6850(8) 0.116(9) Uani 1 1 d . . . . .
H91A H -0.478023 0.716806 0.706900 0.175 Uiso 1 1 calc GR . . . .
H91B H -0.463173 0.662775 0.698186 0.175 Uiso 1 1 calc GR . . . .
H91C H -0.529487 0.692452 0.668109 0.175 Uiso 1 1 calc GR . . . .
C92 C 0.3839(11) 0.5446(6) 0.7715(5) 0.054(4) Uani 1 1 d . . . . .
C93 C 0.3773(13) 0.5019(6) 0.7516(5) 0.064(4) Uani 1 1 d . . . . .
H93 H 0.327200 0.497072 0.732659 0.077 Uiso 1 1 calc R . . . .
C94 C 0.4405(17) 0.4651(7) 0.7577(8) 0.091(7) Uani 1 1 d . . . . .
C95 C 0.5124(16) 0.4749(9) 0.7873(10) 0.108(10) Uani 1 1 d . . . . .
H95 H 0.554274 0.450614 0.794009 0.129 Uiso 1 1 calc R . . . .
C96 C 0.5255(16) 0.5159(10) 0.8065(9) 0.113(10) Uani 1 1 d . . . . .
C97 C 0.4590(13) 0.5502(7) 0.8004(7) 0.085(6) Uani 1 1 d . . . . .
H97 H 0.463769 0.578204 0.815953 0.102 Uiso 1 1 calc R . . . .
C98 C 0.434(2) 0.4198(8) 0.7341(10) 0.158(13) Uani 1 1 d . . . . .
H98A H 0.398220 0.397515 0.750941 0.236 Uiso 1 1 calc GR . . . .
H98B H 0.495905 0.407636 0.728869 0.236 Uiso 1 1 calc GR . . . .
H98C H 0.401939 0.424856 0.707111 0.236 Uiso 1 1 calc GR . . . .
C99 C 0.6057(19) 0.5228(11) 0.8383(11) 0.184(16) Uani 1 1 d . . . . .
H99A H 0.580166 0.526747 0.866729 0.277 Uiso 1 1 calc GR . . . .
H99B H 0.641259 0.550420 0.830565 0.277 Uiso 1 1 calc GR . . . .
H99C H 0.646428 0.495686 0.837812 0.277 Uiso 1 1 calc GR . . . .
C100 C -0.1186(10) 0.5928(5) 0.4707(4) 0.044(4) Uani 1 1 d . . . . .
C101 C -0.0287(12) 0.6088(5) 0.4887(4) 0.051(4) Uani 1 1 d . . . . .
C102 C 0.0076(12) 0.6112(5) 0.5300(4) 0.050(4) Uani 1 1 d . . . . .
C103 C 0.0906(11) 0.6331(5) 0.5393(4) 0.048(4) Uani 1 1 d . . . . .
H103 H 0.112924 0.633436 0.567472 0.058 Uiso 1 1 calc R . . . .
C104 C 0.1418(10) 0.6547(5) 0.5073(4) 0.044(4) Uani 1 1 d . . . . .
C105 C 0.1097(12) 0.6496(5) 0.4661(4) 0.053(4) Uani 1 1 d . . . . .
H105 H 0.145012 0.662543 0.443736 0.064 Uiso 1 1 calc R . . . .
C106 C 0.0301(11) 0.6268(6) 0.4566(4) 0.048(4) Uani 1 1 d . . . . .
C107 C -0.0138(12) 0.6169(6) 0.4137(5) 0.057(4) Uani 1 1 d . . . . .
H10A H -0.044129 0.644880 0.402101 0.069 Uiso 1 1 calc R . . . .
H10B H 0.032799 0.605500 0.393346 0.069 Uiso 1 1 calc R . . . .
C108 C -0.0847(11) 0.5797(5) 0.4242(4) 0.049(4) Uani 1 1 d . . . . .
H10C H -0.055945 0.548558 0.423709 0.059 Uiso 1 1 calc R . . . .
H10D H -0.137027 0.580286 0.404037 0.059 Uiso 1 1 calc R . . . .
C109 C -0.1769(10) 0.5528(4) 0.4893(4) 0.037(3) Uani 1 1 d . . . . .
C110 C -0.1500(11) 0.5141(5) 0.5146(4) 0.049(4) Uani 1 1 d . . . . .
C111 C -0.2157(10) 0.4811(5) 0.5264(4) 0.044(3) Uani 1 1 d . . . . .
H111 H -0.196100 0.455221 0.542555 0.052 Uiso 1 1 calc R . . . .
C112 C -0.3061(9) 0.4846(6) 0.5159(4) 0.044(4) Uani 1 1 d . . . . .
C113 C -0.3358(9) 0.5248(5) 0.4921(4) 0.043(4) Uani 1 1 d . . . . .
H113 H -0.399023 0.528316 0.484314 0.052 Uiso 1 1 calc R . . . .
C114 C -0.2691(9) 0.5592(5) 0.4806(4) 0.034(3) Uani 1 1 d . . . . .
C115 C -0.2845(13) 0.6063(5) 0.4596(5) 0.061(5) Uani 1 1 d . . . . .
H11A H -0.336912 0.623101 0.472682 0.073 Uiso 1 1 calc R . . . .
H11B H -0.296407 0.602889 0.428979 0.073 Uiso 1 1 calc R . . . .
C116 C -0.1918(11) 0.6310(5) 0.4678(5) 0.052(4) Uani 1 1 d . . . . .
H11C H -0.177022 0.652576 0.444504 0.062 Uiso 1 1 calc R . . . .
H11D H -0.194553 0.648815 0.494473 0.062 Uiso 1 1 calc R . . . .
C117 C 0.2265(10) 0.6838(5) 0.5180(4) 0.047(4) Uani 1 1 d . . . . .
C118 C 0.2361(13) 0.7078(6) 0.5556(5) 0.056(4) Uani 1 1 d . . . . .
H118 H 0.188708 0.704555 0.576184 0.067 Uiso 1 1 calc R . . . .
C119 C 0.3107(12) 0.7361(5) 0.5649(5) 0.054(4) Uani 1 1 d . . . . .
C120 C 0.3781(14) 0.7404(6) 0.5359(5) 0.064(5) Uani 1 1 d . . . . .
H120 H 0.428952 0.760100 0.542102 0.077 Uiso 1 1 calc R . . . .
C121 C 0.3774(12) 0.7169(6) 0.4962(5) 0.057(4) Uani 1 1 d . . . . .
C122 C 0.2985(12) 0.6877(6) 0.4884(5) 0.057(4) Uani 1 1 d . . . . .
H122 H 0.294961 0.670787 0.462746 0.068 Uiso 1 1 calc R . . . .
C123 C 0.3155(15) 0.7609(6) 0.6063(4) 0.069(6) Uani 1 1 d . . . . .
H12A H 0.252824 0.764462 0.617748 0.103 Uiso 1 1 calc GR . . . .
H12B H 0.343456 0.791433 0.602160 0.103 Uiso 1 1 calc GR . . . .
H12C H 0.353392 0.742913 0.626036 0.103 Uiso 1 1 calc GR . . . .
C124 C 0.4518(13) 0.7214(7) 0.4644(6) 0.076(5) Uani 1 1 d . . . . .
H12D H 0.469541 0.753980 0.461728 0.114 Uiso 1 1 calc GR . . . .
H12E H 0.429500 0.709926 0.437187 0.114 Uiso 1 1 calc GR . . . .
H12F H 0.505765 0.703213 0.473310 0.114 Uiso 1 1 calc GR . . . .
C125 C -0.3787(9) 0.4505(5) 0.5273(4) 0.043(4) Uani 1 1 d . . . . .
C126 C -0.3825(10) 0.4325(6) 0.5689(4) 0.048(4) Uani 1 1 d . . . . .
H126 H -0.338211 0.442092 0.589289 0.058 Uiso 1 1 calc R . . . .
C127 C -0.4503(12) 0.4010(6) 0.5798(5) 0.059(4) Uani 1 1 d . . . . .
C128 C -0.5134(12) 0.3844(6) 0.5490(5) 0.060(5) Uani 1 1 d . . . . .
H128 H -0.558968 0.362190 0.556591 0.072 Uiso 1 1 calc R . . . .
C129 C -0.5093(12) 0.3996(6) 0.5101(6) 0.061(5) Uani 1 1 d . . . . .
C130 C -0.4405(12) 0.4352(6) 0.4972(5) 0.059(4) Uani 1 1 d . . . . .
H130 H -0.439228 0.446939 0.469281 0.071 Uiso 1 1 calc R . . . .
C131 C -0.4622(15) 0.3849(7) 0.6256(5) 0.083(6) Uani 1 1 d . . . . .
H13A H -0.402909 0.387711 0.640500 0.124 Uiso 1 1 calc GR . . . .
H13B H -0.482471 0.352547 0.626015 0.124 Uiso 1 1 calc GR . . . .
H13C H -0.508801 0.404218 0.639624 0.124 Uiso 1 1 calc GR . . . .
C132 C -0.5790(16) 0.3829(7) 0.4750(6) 0.098(7) Uani 1 1 d . . . . .
H13D H -0.557079 0.353706 0.462966 0.147 Uiso 1 1 calc GR . . . .
H13E H -0.582835 0.406391 0.452787 0.147 Uiso 1 1 calc GR . . . .
H13F H -0.640515 0.378352 0.487490 0.147 Uiso 1 1 calc GR . . . .
C133 C 0.2884(16) 0.4362(7) 0.6189(9) 0.126(11) Uani 1 1 d D . . . .
H13G H 0.244649 0.412730 0.608806 0.188 Uiso 1 1 calc GR . . . .
H13H H 0.305303 0.429465 0.648196 0.188 Uiso 1 1 calc GR . . . .
H13I H 0.344262 0.435685 0.601307 0.188 Uiso 1 1 calc GR . . . .
C134 C -0.2639(14) 0.4679(6) 0.7015(6) 0.074(6) Uani 1 1 d D . . . .
H13J H -0.275274 0.443932 0.680258 0.112 Uiso 1 1 calc GR . . . .
H13K H -0.323073 0.477853 0.713683 0.112 Uiso 1 1 calc GR . . . .
H13L H -0.224210 0.455317 0.723822 0.112 Uiso 1 1 calc GR . . . .

loop_
_atom_site_aniso_label
_atom_site_aniso_U_11
_atom_site_aniso_U_22
_atom_site_aniso_U_33
_atom_site_aniso_U_23
_atom_site_aniso_U_13
_atom_site_aniso_U_12
Rh1 0.0408(6) 0.0264(5) 0.0285(4) -0.0020(4) -0.0016(4) -0.0026(4)
Rh2 0.0431(6) 0.0249(5) 0.0295(4) -0.0034(4) -0.0037(4) 0.0002(5)
P1 0.045(2) 0.037(2) 0.0384(18) -0.0104(15) 0.0057(16) -0.0037(17)
P2 0.047(2) 0.0300(19) 0.0307(15) -0.0010(13) 0.0006(15) 0.0035(17)
P3 0.040(2) 0.0262(19) 0.053(2) -0.0072(15) -0.0075(17) 0.0014(16)
P4 0.043(2) 0.050(2) 0.0337(17) 0.0063(16) -0.0069(15) -0.0051(18)
O1 0.057(7) 0.044(6) 0.054(6) -0.019(5) 0.012(5) -0.002(5)
O2 0.046(6) 0.038(5) 0.046(5) -0.014(4) 0.010(4) -0.008(5)
O3 0.063(7) 0.023(5) 0.034(4) -0.003(3) 0.010(4) 0.002(5)
O4 0.046(6) 0.029(5) 0.041(5) -0.008(4) -0.002(4) -0.006(4)
O5 0.055(7) 0.051(7) 0.035(5) 0.006(4) 0.012(4) 0.013(5)
O6 0.047(6) 0.042(6) 0.034(4) 0.002(4) 0.001(4) 0.007(5)
O7 0.028(5) 0.042(6) 0.036(5) 0.003(4) -0.007(4) 0.002(4)
O8 0.046(6) 0.038(6) 0.037(4) -0.004(4) 0.005(4) -0.004(4)
O9 0.036(6) 0.039(6) 0.066(6) -0.015(5) -0.005(5) 0.000(4)
O10 0.057(7) 0.026(5) 0.057(6) -0.014(4) -0.010(5) 0.005(5)
O11 0.046(6) 0.025(5) 0.044(5) -0.006(4) -0.007(4) 0.001(4)
O12 0.025(5) 0.034(5) 0.063(6) 0.004(4) -0.005(4) -0.001(4)
O13 0.061(7) 0.061(7) 0.039(5) 0.013(4) -0.003(5) -0.011(6)
O14 0.052(6) 0.063(7) 0.028(4) 0.014(4) -0.004(4) -0.002(5)
O15 0.060(7) 0.040(6) 0.039(5) -0.003(4) -0.015(5) 0.005(5)
O16 0.047(6) 0.038(6) 0.044(5) -0.007(4) -0.019(4) 0.011(5)
O17 0.048(7) 0.050(7) 0.063(6) -0.003(5) 0.011(5) -0.006(5)
O18 0.051(6) 0.045(6) 0.052(5) 0.003(5) 0.005(4) 0.006(5)
C1 0.065(11) 0.030(8) 0.033(7) -0.009(6) 0.000(6) 0.002(7)
C2 0.038(8) 0.040(8) 0.030(6) -0.005(5) 0.002(5) -0.014(7)
C3 0.035(8) 0.039(8) 0.035(7) -0.007(6) -0.007(6) -0.001(6)
C4 0.065(11) 0.043(9) 0.027(6) -0.001(6) -0.006(6) 0.009(8)
C5 0.069(12) 0.036(9) 0.043(8) -0.005(6) 0.000(7) -0.005(8)
C6 0.061(10) 0.054(10) 0.018(5) 0.000(6) -0.006(6) 0.008(8)
C7 0.052(10) 0.028(8) 0.048(8) -0.011(6) 0.004(7) -0.014(7)
C8 0.084(13) 0.035(8) 0.046(8) 0.002(6) 0.012(8) -0.006(8)
C9 0.092(13) 0.025(8) 0.049(8) -0.007(6) 0.007(8) 0.003(8)
C10 0.087(13) 0.032(9) 0.039(7) -0.014(6) -0.019(8) 0.005(8)
C11 0.022(7) 0.017(6) 0.055(7) -0.005(5) -0.001(6) 0.008(5)
C12 0.056(10) 0.024(7) 0.037(7) 0.003(5) -0.004(6) 0.008(6)
C13 0.068(11) 0.031(8) 0.036(7) 0.011(6) -0.003(7) -0.009(7)
C14 0.021(8) 0.061(10) 0.051(8) 0.012(7) -0.009(6) -0.017(7)
C15 0.025(8) 0.025(7) 0.056(8) 0.003(6) 0.000(6) -0.013(6)
C16 0.050(10) 0.072(12) 0.040(8) -0.004(7) -0.008(7) -0.012(9)
C17 0.041(9) 0.082(12) 0.027(6) -0.015(7) -0.007(6) -0.011(8)
C18 0.032(8) 0.063(10) 0.031(6) -0.004(6) 0.004(6) -0.009(7)
C19 0.108(16) 0.042(10) 0.069(10) 0.011(8) 0.039(11) 0.007(11)
C20 0.101(16) 0.039(10) 0.069(11) 0.009(8) 0.012(10) -0.012(10)
C21 0.087(15) 0.071(14) 0.051(9) 0.008(9) 0.020(9) -0.021(11)
C22 0.066(12) 0.068(13) 0.047(9) 0.003(8) 0.004(8) 0.017(10)
C23 0.038(9) 0.055(10) 0.044(8) -0.003(7) 0.003(6) 0.005(7)
C24 0.084(15) 0.055(13) 0.127(16) 0.036(12) 0.041(12) 0.001(11)
C25 0.093(14) 0.103(15) 0.021(7) 0.005(8) 0.010(8) 0.006(11)
C26 0.040(8) 0.024(7) 0.038(7) 0.009(5) 0.014(6) 0.006(6)
C27 0.069(12) 0.064(12) 0.050(9) -0.006(8) 0.003(8) -0.028(10)
C28 0.053(11) 0.061(11) 0.057(9) -0.015(8) 0.007(8) 0.006(9)
C29 0.041(9) 0.052(10) 0.032(6) 0.000(6) 0.008(6) -0.004(7)
C30 0.073(12) 0.049(10) 0.042(8) -0.002(7) -0.007(7) 0.000(9)
C31 0.046(9) 0.032(8) 0.045(7) 0.001(6) -0.008(6) -0.003(7)
C32 0.107(17) 0.086(15) 0.055(10) -0.031(10) 0.011(10) -0.024(13)
C33 0.048(12) 0.120(19) 0.096(15) -0.027(13) 0.026(10) -0.027(12)
C34 0.059(10) 0.043(9) 0.035(7) -0.002(6) -0.009(6) 0.020(7)
C35 0.027(8) 0.041(9) 0.043(7) -0.001(6) -0.005(6) -0.011(6)
C36 0.056(10) 0.039(8) 0.035(7) 0.000(6) -0.006(6) -0.004(7)
C37 0.045(9) 0.032(8) 0.034(6) -0.002(5) -0.013(6) 0.000(6)
C38 0.035(8) 0.036(8) 0.031(6) -0.004(5) -0.005(5) 0.002(6)
C39 0.054(11) 0.047(10) 0.054(9) -0.017(7) -0.001(8) -0.004(8)
C40 0.041(9) 0.039(8) 0.034(6) -0.001(6) -0.018(6) 0.000(7)
C41 0.065(11) 0.064(11) 0.047(8) -0.002(8) -0.013(8) 0.018(9)
C42 0.050(10) 0.056(10) 0.036(7) 0.000(6) 0.004(6) 0.011(8)
C43 0.044(8) 0.035(7) 0.030(6) -0.021(5) -0.002(6) 0.010(6)
C44 0.056(10) 0.034(8) 0.031(6) 0.001(5) -0.009(6) -0.013(7)
C45 0.038(8) 0.037(8) 0.038(6) 0.001(6) -0.001(5) -0.003(7)
C46 0.073(11) 0.037(9) 0.041(7) -0.008(7) -0.004(7) 0.000(7)
C47 0.080(12) 0.045(10) 0.033(7) 0.005(6) 0.007(7) 0.008(8)
C48 0.088(13) 0.048(10) 0.031(7) 0.001(6) -0.010(7) 0.009(9)
C49 0.092(14) 0.045(10) 0.039(8) 0.011(7) 0.025(8) 0.013(9)
C50 0.083(13) 0.037(9) 0.047(8) 0.020(6) 0.011(8) 0.004(8)
C51 0.062(11) 0.048(10) 0.042(8) -0.003(7) -0.010(7) -0.006(8)
C52 0.042(9) 0.045(9) 0.052(8) -0.008(7) 0.014(7) 0.004(7)
C53 0.065(12) 0.047(10) 0.050(8) -0.012(7) -0.003(8) 0.007(9)
C54 0.119(19) 0.056(12) 0.059(11) -0.018(9) 0.010(11) 0.026(12)
C55 0.109(17) 0.058(12) 0.066(11) -0.004(9) 0.017(11) 0.021(11)
C56 0.096(16) 0.083(15) 0.053(10) -0.013(9) 0.000(10) 0.012(12)
C57 0.100(16) 0.061(12) 0.053(10) -0.013(8) -0.004(10) 0.034(11)
C58 0.13(2) 0.103(17) 0.076(13) -0.004(11) 0.001(13) 0.062(16)
C59 0.076(12) 0.042(9) 0.038(7) -0.005(6) 0.002(7) 0.002(9)
C60 0.045(10) 0.044(9) 0.069(9) -0.015(8) 0.012(8) 0.002(7)
C61 0.082(15) 0.032(9) 0.089(12) -0.020(8) -0.003(10) 0.012(9)
C62 0.042(10) 0.031(9) 0.077(11) 0.002(7) 0.004(8) 0.021(7)
C63 0.078(13) 0.068(13) 0.041(8) 0.007(8) 0.014(8) 0.019(10)
C64 0.085(13) 0.047(10) 0.037(7) 0.015(7) 0.002(8) 0.017(9)
C65 0.077(15) 0.035(10) 0.147(18) -0.012(11) 0.015(14) 0.012(10)
C66 0.11(2) 0.079(16) 0.115(18) 0.026(13) 0.033(15) 0.017(14)
C67 0.044(9) 0.025(7) 0.038(7) -0.003(5) 0.003(6) 0.002(6)
C68 0.050(10) 0.020(7) 0.049(8) 0.006(6) 0.001(7) 0.001(6)
C69 0.036(8) 0.038(8) 0.044(7) -0.001(6) -0.010(6) 0.000(7)
C70 0.040(9) 0.026(7) 0.056(8) 0.000(5) 0.013(6) 0.014(7)
C71 0.022(8) 0.039(8) 0.068(9) 0.009(7) -0.004(7) -0.011(6)
C72 0.020(8) 0.032(8) 0.085(10) 0.011(7) -0.006(7) -0.005(6)
C73 0.068(11) 0.017(8) 0.051(8) -0.005(6) 0.014(7) -0.005(7)
C74 0.057(11) 0.026(8) 0.070(11) -0.015(7) -0.003(8) 0.004(7)
C75 0.068(11) 0.031(8) 0.047(7) -0.006(6) -0.012(7) -0.003(8)
C76 0.043(9) 0.020(7) 0.034(6) 0.001(5) 0.009(6) -0.001(6)
C77 0.047(9) 0.023(7) 0.040(7) -0.004(5) 0.000(6) 0.006(6)
C78 0.074(12) 0.038(9) 0.041(7) -0.006(6) -0.003(7) 0.023(8)
C79 0.014(6) 0.037(7) 0.048(6) -0.002(5) -0.005(5) -0.008(5)
C80 0.045(9) 0.047(9) 0.034(7) 0.009(6) -0.010(6) -0.010(7)
C81 0.016(7) 0.061(10) 0.037(7) -0.010(6) -0.004(5) 0.003(7)
C82 0.064(11) 0.034(9) 0.057(9) -0.001(7) 0.009(8) -0.009(8)
C83 0.047(10) 0.039(9) 0.064(9) 0.009(7) -0.003(7) -0.012(8)
C84 0.057(11) 0.041(9) 0.063(10) 0.001(7) 0.008(8) 0.009(8)
C85 0.050(11) 0.051(11) 0.082(12) 0.013(9) -0.004(9) -0.009(9)
C86 0.049(11) 0.038(9) 0.074(11) 0.010(8) 0.009(9) 0.006(8)
C87 0.069(13) 0.034(9) 0.109(14) 0.004(9) -0.050(12) 0.022(9)
C88 0.052(12) 0.059(11) 0.083(12) 0.012(9) 0.004(10) 0.018(9)
C89 0.071(13) 0.047(10) 0.055(9) 0.008(7) 0.000(8) 0.006(9)
C90 0.075(14) 0.075(14) 0.072(11) 0.006(10) 0.002(10) 0.024(11)
C91 0.094(19) 0.13(2) 0.13(2) 0.022(17) -0.014(16) 0.032(16)
C92 0.057(11) 0.055(11) 0.051(8) 0.022(7) -0.012(7) -0.004(8)
C93 0.088(13) 0.038(10) 0.066(9) 0.006(8) 0.006(8) 0.003(9)
C94 0.086(17) 0.062(14) 0.124(18) 0.028(12) 0.020(14) 0.015(13)
C95 0.047(14) 0.083(18) 0.19(3) 0.058(19) 0.025(15) 0.026(13)
C96 0.072(16) 0.086(18) 0.18(3) 0.078(18) -0.045(15) 0.001(13)
C97 0.051(12) 0.077(15) 0.127(17) 0.029(12) -0.025(11) -0.013(11)
C98 0.20(3) 0.071(18) 0.20(3) 0.020(18) 0.04(3) 0.08(2)
C99 0.11(2) 0.17(3) 0.28(4) 0.10(3) -0.08(3) 0.00(2)
C100 0.051(10) 0.042(9) 0.039(7) 0.014(6) -0.008(6) -0.007(7)
C101 0.076(12) 0.036(9) 0.041(8) 0.000(6) -0.014(8) -0.002(8)
C102 0.076(12) 0.043(9) 0.031(7) 0.017(6) 0.008(7) -0.005(8)
C103 0.053(10) 0.052(9) 0.038(7) -0.002(6) -0.008(7) -0.014(8)
C104 0.051(10) 0.045(9) 0.037(7) -0.008(6) -0.010(6) -0.010(7)
C105 0.080(13) 0.042(9) 0.038(7) 0.006(6) 0.006(7) -0.011(9)
C106 0.054(10) 0.050(10) 0.039(7) 0.008(7) -0.001(7) -0.021(8)
C107 0.061(11) 0.066(12) 0.045(8) 0.002(8) -0.002(7) -0.001(9)
C108 0.055(10) 0.052(9) 0.040(7) 0.001(6) -0.018(7) -0.004(8)
C109 0.059(10) 0.020(7) 0.031(6) -0.008(5) 0.002(6) 0.003(6)
C110 0.071(11) 0.045(9) 0.029(6) 0.000(6) -0.013(6) 0.004(8)
C111 0.053(10) 0.030(8) 0.048(7) 0.011(6) 0.006(7) -0.003(7)
C112 0.031(8) 0.071(11) 0.031(6) 0.003(7) -0.006(5) 0.003(7)
C113 0.021(7) 0.052(10) 0.056(8) -0.007(7) -0.018(6) -0.003(7)
C114 0.031(8) 0.038(8) 0.034(6) -0.010(5) -0.010(5) 0.010(6)
C115 0.080(13) 0.046(10) 0.058(9) 0.011(8) -0.021(9) 0.001(9)
C116 0.057(11) 0.046(10) 0.053(9) 0.000(7) -0.017(7) 0.007(8)
C117 0.038(9) 0.053(10) 0.050(8) 0.011(7) -0.020(7) -0.009(7)
C118 0.067(12) 0.056(11) 0.043(8) 0.006(7) -0.014(8) -0.010(9)
C119 0.069(12) 0.044(10) 0.047(8) 0.013(7) -0.014(8) -0.027(9)
C120 0.091(15) 0.049(11) 0.052(9) 0.003(7) -0.028(9) -0.015(9)
C121 0.052(11) 0.051(10) 0.068(10) 0.005(8) -0.007(8) -0.004(8)
C122 0.060(12) 0.058(11) 0.051(9) -0.014(8) -0.004(8) 0.002(9)
C123 0.116(17) 0.050(11) 0.041(8) -0.004(7) 0.000(9) -0.037(11)
C124 0.064(13) 0.081(14) 0.083(13) -0.006(10) 0.014(10) 0.003(11)
C125 0.024(8) 0.060(10) 0.047(7) 0.002(7) -0.001(6) 0.011(7)
C126 0.034(9) 0.063(11) 0.049(8) 0.010(7) -0.006(6) 0.007(8)
C127 0.045(10) 0.069(12) 0.062(10) 0.008(8) -0.004(8) 0.006(9)
C128 0.068(12) 0.051(11) 0.060(10) 0.013(8) 0.016(8) -0.002(9)
C129 0.049(11) 0.059(12) 0.075(11) -0.018(9) -0.005(8) -0.014(9)
C130 0.067(12) 0.061(11) 0.049(8) 0.003(7) -0.015(8) -0.019(9)
C131 0.097(16) 0.087(15) 0.064(11) 0.024(10) 0.009(10) -0.001(12)
C132 0.12(2) 0.083(15) 0.092(14) 0.015(11) -0.009(13) -0.044(15)
C133 0.101(19) 0.044(13) 0.23(3) 0.024(15) 0.066(19) 0.035(12)
C134 0.095(16) 0.057(12) 0.071(11) 0.004(9) 0.018(10) 0.004(11)

loop_
_atom_type_symbol
_atom_type_description
_atom_type_scat_dispersion_real
_atom_type_scat_dispersion_imag
_atom_type_scat_source
C C 0.0033 0.0016 'International Tables Vol C Tables 4.2.6.8 and 6.1.1.4'
H H 0.0000 0.0000 'International Tables Vol C Tables 4.2.6.8 and 6.1.1.4'
O O 0.0106 0.0060 'International Tables Vol C Tables 4.2.6.8 and 6.1.1.4'
P P 0.1023 0.0942 'International Tables Vol C Tables 4.2.6.8 and 6.1.1.4'
Rh Rh -1.1178 0.9187 'International Tables Vol C Tables 4.2.6.8 and 6.1.1.4'

loop_
_geom_angle_atom_site_label_1
_geom_angle_atom_site_label_2
_geom_angle_atom_site_label_3
_geom_angle
_geom_angle_site_symmetry_1
_geom_angle_site_symmetry_3
_geom_angle_publ_flag
O1 Rh1 Rh2 92.6(3) . . ?
O1 Rh1 O17 89.2(4) . . ?
O5 Rh1 Rh2 89.0(3) . . ?
O5 Rh1 O1 90.0(4) . . ?
O5 Rh1 O9 89.6(4) . . ?
O5 Rh1 O13 179.7(4) . . ?
O5 Rh1 O17 90.7(4) . . ?
O9 Rh1 Rh2 88.9(3) . . ?
O9 Rh1 O1 178.4(4) . . ?
O9 Rh1 O13 90.4(4) . . ?
O9 Rh1 O17 89.2(4) . . ?
O13 Rh1 Rh2 90.8(3) . . ?
O13 Rh1 O1 90.1(4) . . ?
O13 Rh1 O17 89.6(4) . . ?
O17 Rh1 Rh2 178.1(3) . . ?
O2 Rh2 Rh1 88.3(3) . . ?
O2 Rh2 O6 90.3(4) . . ?
O2 Rh2 O10 178.1(4) . . ?
O2 Rh2 O18 90.8(4) . . ?
O6 Rh2 Rh1 90.5(3) . . ?
O6 Rh2 O10 91.6(4) . . ?
O6 Rh2 O18 90.7(3) . . ?
O10 Rh2 Rh1 91.8(3) . . ?
O10 Rh2 O18 89.1(4) . . ?
O14 Rh2 Rh1 90.2(3) . . ?
O14 Rh2 O2 91.3(4) . . ?
O14 Rh2 O6 178.3(4) . . ?
O14 Rh2 O10 86.8(4) . . ?
O14 Rh2 O18 88.5(4) . . ?
O18 Rh2 Rh1 178.4(2) . . ?
O1 P1 O2 118.7(5) . . ?
O1 P1 O3 112.1(5) . . ?
O1 P1 O4 106.2(6) . . ?
O2 P1 O3 104.8(5) . . ?
O2 P1 O4 109.9(5) . . ?
O3 P1 O4 104.2(5) . . ?
O5 P2 O7 110.2(5) . . ?
O5 P2 O8 104.4(5) . . ?
O6 P2 O5 117.5(5) . . ?
O6 P2 O7 107.9(5) . . ?
O6 P2 O8 113.0(5) . . ?
O8 P2 O7 102.9(5) . . ?
O9 P3 O10 119.7(5) . . ?
O9 P3 O11 104.1(5) . . ?
O9 P3 O12 111.2(5) . . ?
O10 P3 O11 110.7(5) . . ?
O10 P3 O12 105.3(5) . . ?
O12 P3 O11 105.0(5) . . ?
O13 P4 O14 117.8(5) . . ?
O13 P4 O15 112.1(6) . . ?
O13 P4 O16 106.6(5) . . ?
O14 P4 O15 104.9(6) . . ?
O14 P4 O16 110.8(6) . . ?
O16 P4 O15 103.9(5) . . ?
P1 O1 Rh1 116.6(5) . . ?
P1 O2 Rh2 120.7(5) . . ?
C3 O3 P1 117.9(8) . . ?
C11 O4 P1 111.7(8) . . ?
P2 O5 Rh1 121.8(6) . . ?
P2 O6 Rh2 118.9(5) . . ?
C36 O7 P2 117.3(8) . . ?
C44 O8 P2 117.5(8) . . ?
P3 O9 Rh1 120.8(5) . . ?
P3 O10 Rh2 115.6(5) . . ?
C69 O11 P3 116.5(8) . . ?
C77 O12 P3 114.0(8) . . ?
P4 O13 Rh1 118.5(5) . . ?
P4 O14 Rh2 121.2(6) . . ?
C102 O15 P4 119.1(9) . . ?
C110 O16 P4 114.5(8) . . ?
Rh1 O17 H17 129(3) . . ?
C133 O17 Rh1 118.6(11) . . ?
C133 O17 H17 108(3) . . ?
Rh2 O18 H18 130(3) . . ?
C134 O18 Rh2 117.6(9) . . ?
C134 O18 H18 105(3) . . ?
C2 C1 C9 101.7(12) . . ?
C2 C1 C10 122.9(12) . . ?
C2 C1 C17 111.9(11) . . ?
C10 C1 C9 111.8(11) . . ?
C10 C1 C17 98.4(12) . . ?
C17 C1 C9 110.2(13) . . ?
C3 C2 C1 132.4(11) . . ?
C7 C2 C1 110.7(11) . . ?
C7 C2 C3 116.8(11) . . ?
C2 C3 O3 117.7(11) . . ?
C4 C3 O3 121.7(12) . . ?
C4 C3 C2 120.6(12) . . ?
C3 C4 H4 118.5 . . ?
C3 C4 C5 123.1(15) . . ?
C5 C4 H4 118.5 . . ?
C4 C5 C18 122.4(13) . . ?
C6 C5 C4 117.3(14) . . ?
C6 C5 C18 120.1(13) . . ?
C5 C6 H6 120.0 . . ?
C5 C6 C7 119.9(13) . . ?
C7 C6 H6 120.0 . . ?
C2 C7 C6 121.5(12) . . ?
C2 C7 C8 110.6(12) . . ?
C6 C7 C8 127.7(12) . . ?
C7 C8 H8A 111.4 . . ?
C7 C8 H8B 111.4 . . ?
C7 C8 C9 101.9(11) . . ?
H8A C8 H8B 109.3 . . ?
C9 C8 H8A 111.4 . . ?
C9 C8 H8B 111.4 . . ?
C1 C9 C8 103.6(11) . . ?
C1 C9 H9A 111.0 . . ?
C1 C9 H9B 111.0 . . ?
C8 C9 H9A 111.0 . . ?
C8 C9 H9B 111.0 . . ?
H9A C9 H9B 109.0 . . ?
C11 C10 C1 128.9(15) . . ?
C15 C10 C1 113.3(13) . . ?
C15 C10 C11 117.7(13) . . ?
O4 C11 C10 122.0(12) . . ?
C12 C11 O4 116.2(11) . . ?
C12 C11 C10 121.3(13) . . ?
C11 C12 H12 120.1 . . ?
C11 C12 C13 119.8(13) . . ?
C13 C12 H12 120.1 . . ?
C12 C13 C26 119.9(13) . . ?
C14 C13 C12 117.9(13) . . ?
C14 C13 C26 122.0(14) . . ?
C13 C14 H14 118.8 . . ?
C15 C14 C13 122.3(13) . . ?
C15 C14 H14 118.8 . . ?
C10 C15 C16 108.0(12) . . ?
C14 C15 C10 120.9(12) . . ?
C14 C15 C16 130.8(13) . . ?
C15 C16 H16A 111.2 . . ?
C15 C16 H16B 111.2 . . ?
C15 C16 C17 103.0(12) . . ?
H16A C16 H16B 109.1 . . ?
C17 C16 H16A 111.2 . . ?
C17 C16 H16B 111.2 . . ?
C1 C17 C16 104.7(11) . . ?
C1 C17 H17A 110.8 . . ?
C1 C17 H17B 110.8 . . ?
C16 C17 H17A 110.8 . . ?
C16 C17 H17B 110.8 . . ?
H17A C17 H17B 108.9 . . ?
C19 C18 C5 118.9(13) . . ?
C23 C18 C5 122.1(14) . . ?
C23 C18 C19 118.8(13) . . ?
C18 C19 H19 121.0 . . ?
C20 C19 C18 118.0(16) . . ?
C20 C19 H19 121.0 . . ?
C19 C20 C24 119.2(17) . . ?
C21 C20 C19 122.5(17) . . ?
C21 C20 C24 118.3(16) . . ?
C20 C21 H21 120.5 . . ?
C20 C21 C22 118.9(15) . . ?
C22 C21 H21 120.5 . . ?
C21 C22 C25 119.4(16) . . ?
C23 C22 C21 119.4(16) . . ?
C23 C22 C25 121.2(16) . . ?
C18 C23 H23 119.0 . . ?
C22 C23 C18 122.0(15) . . ?
C22 C23 H23 119.0 . . ?
C20 C24 H24A 109.5 . . ?
C20 C24 H24B 109.5 . . ?
C20 C24 H24C 109.5 . . ?
H24A C24 H24B 109.5 . . ?
H24A C24 H24C 109.5 . . ?
H24B C24 H24C 109.5 . . ?
C22 C25 H25A 109.5 . . ?
C22 C25 H25B 109.5 . . ?
C22 C25 H25C 109.5 . . ?
H25A C25 H25B 109.5 . . ?
H25A C25 H25C 109.5 . . ?
H25B C25 H25C 109.5 . . ?
C27 C26 C13 117.3(12) . . ?
C31 C26 C13 123.4(13) . . ?
C31 C26 C27 119.2(12) . . ?
C26 C27 H27 121.9 . . ?
C28 C27 C26 116.2(14) . . ?
C28 C27 H27 121.9 . . ?
C27 C28 C32 116.2(15) . . ?
C29 C28 C27 121.5(15) . . ?
C29 C28 C32 122.3(14) . . ?
C28 C29 H29 118.7 . . ?
C28 C29 C30 122.5(13) . . ?
C30 C29 H29 118.7 . . ?
C29 C30 C33 118.9(14) . . ?
C31 C30 C29 117.2(15) . . ?
C31 C30 C33 123.7(15) . . ?
C26 C31 C30 123.0(13) . . ?
C26 C31 H31 118.5 . . ?
C30 C31 H31 118.5 . . ?
C28 C32 H32A 109.5 . . ?
C28 C32 H32B 109.5 . . ?
C28 C32 H32C 109.5 . . ?
H32A C32 H32B 109.5 . . ?
H32A C32 H32C 109.5 . . ?
H32B C32 H32C 109.5 . . ?
C30 C33 H33A 109.5 . . ?
C30 C33 H33B 109.5 . . ?
C30 C33 H33C 109.5 . . ?
H33A C33 H33B 109.5 . . ?
H33A C33 H33C 109.5 . . ?
H33B C33 H33C 109.5 . . ?
C35 C34 C50 110.4(12) . . ?
C42 C34 C35 98.8(11) . . ?
C42 C34 C50 109.7(11) . . ?
C43 C34 C35 121.3(11) . . ?
C43 C34 C42 116.5(12) . . ?
C43 C34 C50 100.3(11) . . ?
C36 C35 C34 132.3(13) . . ?
C36 C35 C40 118.0(13) . . ?
C40 C35 C34 109.6(11) . . ?
C35 C36 O7 120.5(12) . . ?
C37 C36 O7 118.4(11) . . ?
C37 C36 C35 121.0(14) . . ?
C36 C37 H37 118.4 . . ?
C36 C37 C38 123.1(12) . . ?
C38 C37 H37 118.4 . . ?
C37 C38 C39 115.2(12) . . ?
C37 C38 C51 120.4(12) . . ?
C39 C38 C51 124.3(13) . . ?
C38 C39 H39 119.4 . . ?
C40 C39 C38 121.3(14) . . ?
C40 C39 H39 119.4 . . ?
C35 C40 C39 121.3(12) . . ?
C35 C40 C41 110.0(12) . . ?
C39 C40 C41 128.7(13) . . ?
C40 C41 H41A 111.6 . . ?
C40 C41 H41B 111.6 . . ?
H41A C41 H41B 109.4 . . ?
C42 C41 C40 101.1(12) . . ?
C42 C41 H41A 111.6 . . ?
C42 C41 H41B 111.6 . . ?
C34 C42 H42A 110.3 . . ?
C34 C42 H42B 110.3 . . ?
C41 C42 C34 107.0(12) . . ?
C41 C42 H42A 110.3 . . ?
C41 C42 H42B 110.3 . . ?
H42A C42 H42B 108.6 . . ?
C44 C43 C34 133.6(12) . . ?
C44 C43 C48 118.0(12) . . ?
C48 C43 C34 108.4(12) . . ?
C43 C44 O8 117.0(12) . . ?
C45 C44 O8 120.4(11) . . ?
C45 C44 C43 122.5(12) . . ?
C44 C45 H45 120.7 . . ?
C44 C45 C46 118.7(13) . . ?
C46 C45 H45 120.7 . . ?
C45 C46 C59 119.2(13) . . ?
C47 C46 C45 119.8(14) . . ?
C47 C46 C59 121.0(12) . . ?
C46 C47 H47 119.4 . . ?
C46 C47 C48 121.2(13) . . ?
C48 C47 H47 119.4 . . ?
C43 C48 C49 111.3(13) . . ?
C47 C48 C43 119.5(13) . . ?
C47 C48 C49 129.1(14) . . ?
C48 C49 H49A 111.3 . . ?
C48 C49 H49B 111.3 . . ?
C48 C49 C50 102.3(11) . . ?
H49A C49 H49B 109.2 . . ?
C50 C49 H49A 111.3 . . ?
C50 C49 H49B 111.3 . . ?
C34 C50 H50A 111.1 . . ?
C34 C50 H50B 111.1 . . ?
C49 C50 C34 103.2(12) . . ?
C49 C50 H50A 111.1 . . ?
C49 C50 H50B 111.1 . . ?
H50A C50 H50B 109.1 . . ?
C52 C51 C38 122.8(15) . . ?
C52 C51 C56 115.0(14) . . ?
C56 C51 C38 122.2(13) . . ?
C51 C52 H52 117.7 . . ?
C51 C52 C53 124.6(15) . . ?
C53 C52 H52 117.7 . . ?
C52 C53 C57 122.6(15) . . ?
C54 C53 C52 116.5(15) . . ?
C54 C53 C57 120.6(14) . . ?
C53 C54 H54 118.6 . . ?
C55 C54 C53 122.7(16) . . ?
C55 C54 H54 118.6 . . ?
C54 C55 C56 116.5(17) . . ?
C54 C55 C58 122.1(16) . . ?
C56 C55 C58 121.4(17) . . ?
C51 C56 H56 117.8 . . ?
C55 C56 C51 124.3(17) . . ?
C55 C56 H56 117.8 . . ?
C53 C57 H57A 109.5 . . ?
C53 C57 H57B 109.5 . . ?
C53 C57 H57C 109.5 . . ?
H57A C57 H57B 109.5 . . ?
H57A C57 H57C 109.5 . . ?
H57B C57 H57C 109.5 . . ?
C55 C58 H58A 109.5 . . ?
C55 C58 H58B 109.5 . . ?
C55 C58 H58C 109.5 . . ?
H58A C58 H58B 109.5 . . ?
H58A C58 H58C 109.5 . . ?
H58B C58 H58C 109.5 . . ?
C60 C59 C46 122.0(14) . . ?
C64 C59 C46 120.5(14) . . ?
C64 C59 C60 117.5(14) . . ?
C59 C60 H60 120.9 . . ?
C61 C60 C59 118.3(15) . . ?
C61 C60 H60 120.9 . . ?
C60 C61 C65 117.1(17) . . ?
C62 C61 C60 121.2(16) . . ?
C62 C61 C65 121.7(15) . . ?
C61 C62 H62 118.3 . . ?
C61 C62 C63 123.5(15) . . ?
C63 C62 H62 118.3 . . ?
C62 C63 C64 117.1(16) . . ?
C62 C63 C66 120.4(17) . . ?
C64 C63 C66 122.5(18) . . ?
C59 C64 C63 122.5(16) . . ?
C59 C64 H64 118.8 . . ?
C63 C64 H64 118.8 . . ?
C61 C65 H65A 109.5 . . ?
C61 C65 H65B 109.5 . . ?
C61 C65 H65C 109.5 . . ?
H65A C65 H65B 109.5 . . ?
H65A C65 H65C 109.5 . . ?
H65B C65 H65C 109.5 . . ?
C63 C66 H66A 109.5 . . ?
C63 C66 H66B 109.5 . . ?
C63 C66 H66C 109.5 . . ?
H66A C66 H66B 109.5 . . ?
H66A C66 H66C 109.5 . . ?
H66B C66 H66C 109.5 . . ?
C68 C67 C75 100.9(11) . . ?
C68 C67 C76 121.8(11) . . ?
C68 C67 C83 112.7(11) . . ?
C75 C67 C83 110.7(11) . . ?
C76 C67 C75 112.0(10) . . ?
C76 C67 C83 99.0(11) . . ?
C69 C68 C67 133.3(13) . . ?
C69 C68 C73 117.4(13) . . ?
C73 C68 C67 109.3(12) . . ?
O11 C69 C70 118.4(11) . . ?
C68 C69 O11 119.6(12) . . ?
C68 C69 C70 121.7(13) . . ?
C69 C70 H70 119.7 . . ?
C71 C70 C69 120.7(13) . . ?
C71 C70 H70 119.7 . . ?
C70 C71 C72 118.6(13) . . ?
C70 C71 C84 120.1(13) . . ?
C72 C71 C84 120.9(13) . . ?
C71 C72 H72 120.2 . . ?
C71 C72 C73 119.6(13) . . ?
C73 C72 H72 120.2 . . ?
C68 C73 C72 122.0(13) . . ?
C68 C73 C74 110.9(13) . . ?
C72 C73 C74 126.9(13) . . ?
C73 C74 H74A 111.8 . . ?
C73 C74 H74B 111.8 . . ?
C73 C74 C75 99.7(11) . . ?
H74A C74 H74B 109.5 . . ?
C75 C74 H74A 111.8 . . ?
C75 C74 H74B 111.8 . . ?
C67 C75 C74 105.6(11) . . ?
C67 C75 H75A 110.6 . . ?
C67 C75 H75B 110.6 . . ?
C74 C75 H75A 110.6 . . ?
C74 C75 H75B 110.6 . . ?
H75A C75 H75B 108.8 . . ?
C77 C76 C67 129.5(12) . . ?
C81 C76 C67 110.8(11) . . ?
C81 C76 C77 119.7(13) . . ?
O12 C77 C76 122.1(12) . . ?
O12 C77 C78 120.7(12) . . ?
C76 C77 C78 117.1(14) . . ?
C77 C78 H78 117.6 . . ?
C79 C78 C77 124.8(15) . . ?
C79 C78 H78 117.6 . . ?
C78 C79 C80 117.9(13) . . ?
C78 C79 C92 120.9(13) . . ?
C80 C79 C92 121.2(12) . . ?
C79 C80 H80 120.8 . . ?
C81 C80 C79 118.5(13) . . ?
C81 C80 H80 120.8 . . ?
C76 C81 C80 121.9(14) . . ?
C76 C81 C82 110.7(12) . . ?
C80 C81 C82 127.3(13) . . ?
C81 C82 H82A 111.6 . . ?
C81 C82 H82B 111.6 . . ?
C81 C82 C83 100.8(12) . . ?
H82A C82 H82B 109.4 . . ?
C83 C82 H82A 111.6 . . ?
C83 C82 H82B 111.6 . . ?
C67 C83 H83A 110.8 . . ?
C67 C83 H83B 110.8 . . ?
C82 C83 C67 104.7(11) . . ?
C82 C83 H83A 110.8 . . ?
C82 C83 H83B 110.8 . . ?
H83A C83 H83B 108.9 . . ?
C85 C84 C71 122.8(15) . . ?
C85 C84 C89 118.5(17) . . ?
C89 C84 C71 118.6(14) . . ?
C84 C85 H85 118.2 . . ?
C84 C85 C86 123.5(17) . . ?
C86 C85 H85 118.2 . . ?
C85 C86 C90 123.4(16) . . ?
C87 C86 C85 116.5(16) . . ?
C87 C86 C90 120.1(17) . . ?
C86 C87 H87 120.2 . . ?
C88 C87 C86 119.6(17) . . ?
C88 C87 H87 120.2 . . ?
C87 C88 C91 117.8(19) . . ?
C89 C88 C87 121.0(18) . . ?
C89 C88 C91 120.8(17) . . ?
C84 C89 C88 120.8(16) . . ?
C84 C89 H89 119.6 . . ?
C88 C89 H89 119.6 . . ?
C86 C90 H90A 109.5 . . ?
C86 C90 H90B 109.5 . . ?
C86 C90 H90C 109.5 . . ?
H90A C90 H90B 109.5 . . ?
H90A C90 H90C 109.5 . . ?
H90B C90 H90C 109.5 . . ?
C88 C91 H91A 109.5 . . ?
C88 C91 H91B 109.5 . . ?
C88 C91 H91C 109.5 . . ?
H91A C91 H91B 109.5 . . ?
H91A C91 H91C 109.5 . . ?
H91B C91 H91C 109.5 . . ?
C93 C92 C79 120.7(14) . . ?
C93 C92 C97 116.3(17) . . ?
C97 C92 C79 122.9(16) . . ?
C92 C93 H93 117.9 . . ?
C92 C93 C94 124.2(19) . . ?
C94 C93 H93 117.9 . . ?
C93 C94 C95 114(2) . . ?
C93 C94 C98 123(2) . . ?
C95 C94 C98 123(2) . . ?
C94 C95 H95 117.5 . . ?
C96 C95 C94 125(2) . . ?
C96 C95 H95 117.5 . . ?
C95 C96 C97 118(2) . . ?
C95 C96 C99 121(2) . . ?
C97 C96 C99 121(3) . . ?
C92 C97 H97 119.0 . . ?
C96 C97 C92 122(2) . . ?
C96 C97 H97 119.0 . . ?
C94 C98 H98A 109.5 . . ?
C94 C98 H98B 109.5 . . ?
C94 C98 H98C 109.5 . . ?
H98A C98 H98B 109.5 . . ?
H98A C98 H98C 109.5 . . ?
H98B C98 H98C 109.5 . . ?
C96 C99 H99A 109.5 . . ?
C96 C99 H99B 109.5 . . ?
C96 C99 H99C 109.5 . . ?
H99A C99 H99B 109.5 . . ?
H99A C99 H99C 109.5 . . ?
H99B C99 H99C 109.5 . . ?
C101 C100 C108 99.2(12) . . ?
C101 C100 C109 124.0(11) . . ?
C101 C100 C116 113.6(12) . . ?
C109 C100 C108 109.9(11) . . ?
C116 C100 C108 109.1(11) . . ?
C116 C100 C109 100.8(12) . . ?
C102 C101 C100 133.9(14) . . ?
C102 C101 C106 115.0(14) . . ?
C106 C101 C100 111.0(12) . . ?
C101 C102 O15 116.6(14) . . ?
C103 C102 O15 120.7(12) . . ?
C103 C102 C101 122.7(13) . . ?
C102 C103 H103 119.9 . . ?
C102 C103 C104 120.3(12) . . ?
C104 C103 H103 119.9 . . ?
C103 C104 C117 120.4(12) . . ?
C105 C104 C103 117.2(13) . . ?
C105 C104 C117 122.4(13) . . ?
C104 C105 H105 118.7 . . ?
C106 C105 C104 122.7(14) . . ?
C106 C105 H105 118.7 . . ?
C101 C106 C107 108.7(13) . . ?
C105 C106 C101 121.6(13) . . ?
C105 C106 C107 129.7(13) . . ?
C106 C107 H10A 111.3 . . ?
C106 C107 H10B 111.3 . . ?
H10A C107 H10B 109.2 . . ?
C108 C107 C106 102.5(11) . . ?
C108 C107 H10A 111.3 . . ?
C108 C107 H10B 111.3 . . ?
C100 C108 H10C 111.0 . . ?
C100 C108 H10D 111.0 . . ?
C107 C108 C100 103.8(11) . . ?
C107 C108 H10C 111.0 . . ?
C107 C108 H10D 111.0 . . ?
H10C C108 H10D 109.0 . . ?
C110 C109 C100 130.6(13) . . ?
C114 C109 C100 110.5(12) . . ?
C114 C109 C110 118.8(13) . . ?
O16 C110 C109 117.6(13) . . ?
C111 C110 O16 122.4(12) . . ?
C111 C110 C109 120.0(14) . . ?
C110 C111 H111 118.7 . . ?
C112 C111 C110 122.6(14) . . ?
C112 C111 H111 118.7 . . ?
C111 C112 C113 118.3(13) . . ?
C111 C112 C125 124.8(13) . . ?
C113 C112 C125 116.8(12) . . ?
C112 C113 H113 120.3 . . ?
C114 C113 C112 119.3(12) . . ?
C114 C113 H113 120.3 . . ?
C109 C114 C113 120.6(12) . . ?
C109 C114 C115 110.3(13) . . ?
C113 C114 C115 129.0(13) . . ?
C114 C115 H11A 111.3 . . ?
C114 C115 H11B 111.3 . . ?
C114 C115 C116 102.2(12) . . ?
H11A C115 H11B 109.2 . . ?
C116 C115 H11A 111.3 . . ?
C116 C115 H11B 111.3 . . ?
C100 C116 C115 105.9(13) . . ?
C100 C116 H11C 110.6 . . ?
C100 C116 H11D 110.6 . . ?
C115 C116 H11C 110.6 . . ?
C115 C116 H11D 110.6 . . ?
H11C C116 H11D 108.7 . . ?
C118 C117 C104 123.4(15) . . ?
C118 C117 C122 117.5(15) . . ?
C122 C117 C104 119.1(13) . . ?
C117 C118 H118 118.1 . . ?
C119 C118 C117 123.9(16) . . ?
C119 C118 H118 118.1 . . ?
C118 C119 C123 120.4(16) . . ?
C120 C119 C118 118.1(15) . . ?
C120 C119 C123 121.5(15) . . ?
C119 C120 H120 118.2 . . ?
C119 C120 C121 123.7(16) . . ?
C121 C120 H120 118.2 . . ?
C120 C121 C122 115.8(16) . . ?
C120 C121 C124 123.7(16) . . ?
C122 C121 C124 120.5(15) . . ?
C117 C122 C121 121.1(14) . . ?
C117 C122 H122 119.5 . . ?
C121 C122 H122 119.5 . . ?
C119 C123 H12A 109.5 . . ?
C119 C123 H12B 109.5 . . ?
C119 C123 H12C 109.5 . . ?
H12A C123 H12B 109.5 . . ?
H12A C123 H12C 109.5 . . ?
H12B C123 H12C 109.5 . . ?
C121 C124 H12D 109.5 . . ?
C121 C124 H12E 109.5 . . ?
C121 C124 H12F 109.5 . . ?
H12D C124 H12E 109.5 . . ?
H12D C124 H12F 109.5 . . ?
H12E C124 H12F 109.5 . . ?
C126 C125 C112 119.9(12) . . ?
C130 C125 C112 120.1(13) . . ?
C130 C125 C126 120.0(14) . . ?
C125 C126 H126 119.9 . . ?
C127 C126 C125 120.1(14) . . ?
C127 C126 H126 119.9 . . ?
C126 C127 C128 120.3(15) . . ?
C126 C127 C131 121.0(16) . . ?
C128 C127 C131 118.6(16) . . ?
C127 C128 H128 119.8 . . ?
C129 C128 C127 120.5(16) . . ?
C129 C128 H128 119.8 . . ?
C128 C129 C130 121.4(15) . . ?
C128 C129 C132 122.3(17) . . ?
C130 C129 C132 116.3(15) . . ?
C125 C130 C129 117.6(14) . . ?
C125 C130 H130 121.2 . . ?
C129 C130 H130 121.2 . . ?
C127 C131 H13A 109.5 . . ?
C127 C131 H13B 109.5 . . ?
C127 C131 H13C 109.5 . . ?
H13A C131 H13B 109.5 . . ?
H13A C131 H13C 109.5 . . ?
H13B C131 H13C 109.5 . . ?
C129 C132 H13D 109.5 . . ?
C129 C132 H13E 109.5 . . ?
C129 C132 H13F 109.5 . . ?
H13D C132 H13E 109.5 . . ?
H13D C132 H13F 109.5 . . ?
H13E C132 H13F 109.5 . . ?
O17 C133 H13G 109.5 . . ?
O17 C133 H13H 109.5 . . ?
O17 C133 H13I 109.5 . . ?
H13G C133 H13H 109.5 . . ?
H13G C133 H13I 109.5 . . ?
H13H C133 H13I 109.5 . . ?
O18 C134 H13J 109.5 . . ?
O18 C134 H13K 109.5 . . ?
O18 C134 H13L 109.5 . . ?
H13J C134 H13K 109.5 . . ?
H13J C134 H13L 109.5 . . ?
H13K C134 H13L 109.5 . . ?

loop_
_geom_bond_atom_site_label_1
_geom_bond_atom_site_label_2
_geom_bond_distance
_geom_bond_site_symmetry_2
_geom_bond_publ_flag
Rh1 Rh2 2.5318(15) . ?
Rh1 O1 2.089(9) . ?
Rh1 O5 2.038(9) . ?
Rh1 O9 2.061(9) . ?
Rh1 O13 2.082(9) . ?
Rh1 O17 2.271(10) . ?
Rh2 O2 2.062(8) . ?
Rh2 O6 2.071(8) . ?
Rh2 O10 2.091(9) . ?
Rh2 O14 2.026(8) . ?
Rh2 O18 2.254(9) . ?
P1 O1 1.504(11) . ?
P1 O2 1.512(9) . ?
P1 O3 1.598(9) . ?
P1 O4 1.621(10) . ?
P2 O5 1.502(9) . ?
P2 O6 1.474(10) . ?
P2 O7 1.620(10) . ?
P2 O8 1.610(9) . ?
P3 O9 1.501(10) . ?
P3 O10 1.508(11) . ?
P3 O11 1.622(9) . ?
P3 O12 1.622(10) . ?
P4 O13 1.512(11) . ?
P4 O14 1.513(10) . ?
P4 O15 1.622(10) . ?
P4 O16 1.600(8) . ?
O3 C3 1.421(14) . ?
O4 C11 1.416(15) . ?
O7 C36 1.396(17) . ?
O8 C44 1.442(15) . ?
O11 C69 1.414(16) . ?
O12 C77 1.389(16) . ?
O15 C102 1.440(16) . ?
O16 C110 1.424(17) . ?
O17 H17 0.878(14) . ?
O17 C133 1.41(2) . ?
O18 H18 0.880(14) . ?
O18 C134 1.469(19) . ?
C1 C2 1.512(18) . ?
C1 C9 1.573(19) . ?
C1 C10 1.520(18) . ?
C1 C17 1.56(2) . ?
C2 C3 1.416(18) . ?
C2 C7 1.406(18) . ?
C3 C4 1.354(19) . ?
C4 H4 0.9500 . ?
C4 C5 1.403(19) . ?
C5 C6 1.40(2) . ?
C5 C18 1.513(19) . ?
C6 H6 0.9500 . ?
C6 C7 1.406(18) . ?
C7 C8 1.520(19) . ?
C8 H8A 0.9900 . ?
C8 H8B 0.9900 . ?
C8 C9 1.580(19) . ?
C9 H9A 0.9900 . ?
C9 H9B 0.9900 . ?
C10 C11 1.432(18) . ?
C10 C15 1.40(2) . ?
C11 C12 1.409(17) . ?
C12 H12 0.9500 . ?
C12 C13 1.42(2) . ?
C13 C14 1.409(19) . ?
C13 C26 1.471(18) . ?
C14 H14 0.9500 . ?
C14 C15 1.386(19) . ?
C15 C16 1.498(19) . ?
C16 H16A 0.9900 . ?
C16 H16B 0.9900 . ?
C16 C17 1.56(2) . ?
C17 H17A 0.9900 . ?
C17 H17B 0.9900 . ?
C18 C19 1.44(2) . ?
C18 C23 1.372(19) . ?
C19 H19 0.9500 . ?
C19 C20 1.38(2) . ?
C20 C21 1.36(2) . ?
C20 C24 1.58(2) . ?
C21 H21 0.9500 . ?
C21 C22 1.43(2) . ?
C22 C23 1.37(2) . ?
C22 C25 1.53(2) . ?
C23 H23 0.9500 . ?
C24 H24A 0.9800 . ?
C24 H24B 0.9800 . ?
C24 H24C 0.9800 . ?
C25 H25A 0.9800 . ?
C25 H25B 0.9800 . ?
C25 H25C 0.9800 . ?
C26 C27 1.46(2) . ?
C26 C31 1.390(18) . ?
C27 H27 0.9500 . ?
C27 C28 1.44(2) . ?
C28 C29 1.36(2) . ?
C28 C32 1.51(2) . ?
C29 H29 0.9500 . ?
C29 C30 1.40(2) . ?
C30 C31 1.40(2) . ?
C30 C33 1.51(2) . ?
C31 H31 0.9500 . ?
C32 H32A 0.9800 . ?
C32 H32B 0.9800 . ?
C32 H32C 0.9800 . ?
C33 H33A 0.9800 . ?
C33 H33B 0.9800 . ?
C33 H33C 0.9800 . ?
C34 C35 1.568(18) . ?
C34 C42 1.54(2) . ?
C34 C43 1.534(18) . ?
C34 C50 1.58(2) . ?
C35 C36 1.391(18) . ?
C35 C40 1.401(19) . ?
C36 C37 1.378(18) . ?
C37 H37 0.9500 . ?
C37 C38 1.421(18) . ?
C38 C39 1.425(19) . ?
C38 C51 1.440(19) . ?
C39 H39 0.9500 . ?
C39 C40 1.403(19) . ?
C40 C41 1.529(17) . ?
C41 H41A 0.9900 . ?
C41 H41B 0.9900 . ?
C41 C42 1.51(2) . ?
C42 H42A 0.9900 . ?
C42 H42B 0.9900 . ?
C43 C44 1.400(18) . ?
C43 C48 1.406(19) . ?
C44 C45 1.375(18) . ?
C45 H45 0.9500 . ?
C45 C46 1.404(17) . ?
C46 C47 1.382(19) . ?
C46 C59 1.51(2) . ?
C47 H47 0.9500 . ?
C47 C48 1.39(2) . ?
C48 C49 1.50(2) . ?
C49 H49A 0.9900 . ?
C49 H49B 0.9900 . ?
C49 C50 1.543(19) . ?
C50 H50A 0.9900 . ?
C50 H50B 0.9900 . ?
C51 C52 1.37(2) . ?
C51 C56 1.43(2) . ?
C52 H52 0.9500 . ?
C52 C53 1.422(19) . ?
C53 C54 1.41(2) . ?
C53 C57 1.50(2) . ?
C54 H54 0.9500 . ?
C54 C55 1.39(2) . ?
C55 C56 1.40(2) . ?
C55 C58 1.54(2) . ?
C56 H56 0.9500 . ?
C57 H57A 0.9800 . ?
C57 H57B 0.9800 . ?
C57 H57C 0.9800 . ?
C58 H58A 0.9800 . ?
C58 H58B 0.9800 . ?
C58 H58C 0.9800 . ?
C59 C60 1.44(2) . ?
C59 C64 1.42(2) . ?
C60 H60 0.9500 . ?
C60 C61 1.43(2) . ?
C61 C62 1.35(2) . ?
C61 C65 1.56(2) . ?
C62 H62 0.9500 . ?
C62 C63 1.37(2) . ?
C63 C64 1.43(2) . ?
C63 C66 1.49(3) . ?
C64 H64 0.9500 . ?
C65 H65A 0.9800 . ?
C65 H65B 0.9800 . ?
C65 H65C 0.9800 . ?
C66 H66A 0.9800 . ?
C66 H66B 0.9800 . ?
C66 H66C 0.9800 . ?
C67 C68 1.517(19) . ?
C67 C75 1.545(18) . ?
C67 C76 1.531(18) . ?
C67 C83 1.571(19) . ?
C68 C69 1.392(18) . ?
C68 C73 1.418(19) . ?
C69 C70 1.419(18) . ?
C70 H70 0.9500 . ?
C70 C71 1.407(18) . ?
C71 C72 1.42(2) . ?
C71 C84 1.49(2) . ?
C72 H72 0.9500 . ?
C72 C73 1.42(2) . ?
C73 C74 1.54(2) . ?
C74 H74A 0.9900 . ?
C74 H74B 0.9900 . ?
C74 C75 1.55(2) . ?
C75 H75A 0.9900 . ?
C75 H75B 0.9900 . ?
C76 C77 1.420(17) . ?
C76 C81 1.385(18) . ?
C77 C78 1.420(19) . ?
C78 H78 0.9500 . ?
C78 C79 1.35(2) . ?
C79 C80 1.448(19) . ?
C79 C92 1.46(2) . ?
C80 H80 0.9500 . ?
C80 C81 1.418(19) . ?
C81 C82 1.53(2) . ?
C82 H82A 0.9900 . ?
C82 H82B 0.9900 . ?
C82 C83 1.55(2) . ?
C83 H83A 0.9900 . ?
C83 H83B 0.9900 . ?
C84 C85 1.37(2) . ?
C84 C89 1.38(2) . ?
C85 H85 0.9500 . ?
C85 C86 1.42(2) . ?
C86 C87 1.41(3) . ?
C86 C90 1.49(2) . ?
C87 H87 0.9500 . ?
C87 C88 1.40(2) . ?
C88 C89 1.38(2) . ?
C88 C91 1.56(3) . ?
C89 H89 0.9500 . ?
C90 H90A 0.9800 . ?
C90 H90B 0.9800 . ?
C90 H90C 0.9800 . ?
C91 H91A 0.9800 . ?
C91 H91B 0.9800 . ?
C91 H91C 0.9800 . ?
C92 C93 1.39(2) . ?
C92 C97 1.43(2) . ?
C93 H93 0.9500 . ?
C93 C94 1.41(3) . ?
C94 C95 1.43(3) . ?
C94 C98 1.51(3) . ?
C95 H95 0.9500 . ?
C95 C96 1.34(4) . ?
C96 C97 1.39(3) . ?
C96 C99 1.55(3) . ?
C97 H97 0.9500 . ?
C98 H98A 0.9800 . ?
C98 H98B 0.9800 . ?
C98 H98C 0.9800 . ?
C99 H99A 0.9800 . ?
C99 H99B 0.9800 . ?
C99 H99C 0.9800 . ?
C100 C101 1.49(2) . ?
C100 C108 1.601(19) . ?
C100 C109 1.546(18) . ?
C100 C116 1.53(2) . ?
C101 C102 1.414(19) . ?
C101 C106 1.42(2) . ?
C102 C103 1.38(2) . ?
C103 H103 0.9500 . ?
C103 C104 1.403(19) . ?
C104 C105 1.394(18) . ?
C104 C117 1.522(19) . ?
C105 H105 0.9500 . ?
C105 C106 1.36(2) . ?
C106 C107 1.53(2) . ?
C107 H10A 0.9900 . ?
C107 H10B 0.9900 . ?
C107 C108 1.52(2) . ?
C108 H10C 0.9900 . ?
C108 H10D 0.9900 . ?
C109 C110 1.431(18) . ?
C109 C114 1.370(18) . ?
C110 C111 1.40(2) . ?
C111 H111 0.9500 . ?
C111 C112 1.350(19) . ?
C112 C113 1.45(2) . ?
C112 C125 1.48(2) . ?
C113 H113 0.9500 . ?
C113 C114 1.431(19) . ?
C114 C115 1.534(19) . ?
C115 H11A 0.9900 . ?
C115 H11B 0.9900 . ?
C115 C116 1.54(2) . ?
C116 H11C 0.9900 . ?
C116 H11D 0.9900 . ?
C117 C118 1.39(2) . ?
C117 C122 1.41(2) . ?
C118 H118 0.9500 . ?
C118 C119 1.38(2) . ?
C119 C120 1.34(2) . ?
C119 C123 1.50(2) . ?
C120 H120 0.9500 . ?
C120 C121 1.43(2) . ?
C121 C122 1.44(2) . ?
C121 C124 1.48(2) . ?
C122 H122 0.9500 . ?
C123 H12A 0.9800 . ?
C123 H12B 0.9800 . ?
C123 H12C 0.9800 . ?
C124 H12D 0.9800 . ?
C124 H12E 0.9800 . ?
C124 H12F 0.9800 . ?
C125 C126 1.420(18) . ?
C125 C130 1.380(19) . ?
C126 H126 0.9500 . ?
C126 C127 1.38(2) . ?
C127 C128 1.42(2) . ?
C127 C131 1.54(2) . ?
C128 H128 0.9500 . ?
C128 C129 1.31(2) . ?
C129 C130 1.49(2) . ?
C129 C132 1.58(2) . ?
C130 H130 0.9500 . ?
C131 H13A 0.9800 . ?
C131 H13B 0.9800 . ?
C131 H13C 0.9800 . ?
C132 H13D 0.9800 . ?
C132 H13E 0.9800 . ?
C132 H13F 0.9800 . ?
C133 H13G 0.9800 . ?
C133 H13H 0.9800 . ?
C133 H13I 0.9800 . ?
C134 H13J 0.9800 . ?
C134 H13K 0.9800 . ?
C134 H13L 0.9800 . ?

loop_
_geom_torsion_atom_site_label_1
_geom_torsion_atom_site_label_2
_geom_torsion_atom_site_label_3
_geom_torsion_atom_site_label_4
_geom_torsion
_geom_torsion_site_symmetry_1
_geom_torsion_site_symmetry_2
_geom_torsion_site_symmetry_3
_geom_torsion_site_symmetry_4
_geom_torsion_publ_flag
P1 O3 C3 C2 90.1(13) . . . . ?
P1 O3 C3 C4 -91.8(13) . . . . ?
P1 O4 C11 C10 87.9(12) . . . . ?
P1 O4 C11 C12 -84.2(11) . . . . ?
P2 O7 C36 C35 87.9(14) . . . . ?
P2 O7 C36 C37 -87.5(14) . . . . ?
P2 O8 C44 C43 91.3(13) . . . . ?
P2 O8 C44 C45 -89.7(13) . . . . ?
P3 O11 C69 C68 87.0(14) . . . . ?
P3 O11 C69 C70 -87.0(13) . . . . ?
P3 O12 C77 C76 89.5(12) . . . . ?
P3 O12 C77 C78 -89.3(13) . . . . ?
P4 O15 C102 C101 85.1(15) . . . . ?
P4 O15 C102 C103 -94.2(15) . . . . ?
P4 O16 C110 C109 91.9(12) . . . . ?
P4 O16 C110 C111 -87.9(15) . . . . ?
O1 P1 O2 Rh2 19.3(9) . . . . ?
O1 P1 O3 C3 58.6(10) . . . . ?
O1 P1 O4 C11 174.6(8) . . . . ?
O2 P1 O1 Rh1 -6.9(9) . . . . ?
O2 P1 O3 C3 -171.4(9) . . . . ?
O2 P1 O4 C11 45.1(9) . . . . ?
O3 P1 O1 Rh1 115.5(6) . . . . ?
O3 P1 O2 Rh2 -106.8(6) . . . . ?
O3 P1 O4 C11 -66.8(9) . . . . ?
O3 C3 C4 C5 -177.7(13) . . . . ?
O4 P1 O1 Rh1 -131.2(6) . . . . ?
O4 P1 O2 Rh2 141.7(6) . . . . ?
O4 P1 O3 C3 -55.8(10) . . . . ?
O4 C11 C12 C13 170.4(11) . . . . ?
O5 P2 O6 Rh2 12.4(9) . . . . ?
O5 P2 O7 C36 48.1(9) . . . . ?
O5 P2 O8 C44 -177.6(9) . . . . ?
O6 P2 O5 Rh1 0.0(10) . . . . ?
O6 P2 O7 C36 177.6(8) . . . . ?
O6 P2 O8 C44 53.6(10) . . . . ?
O7 P2 O5 Rh1 124.0(6) . . . . ?
O7 P2 O6 Rh2 -112.8(6) . . . . ?
O7 P2 O8 C44 -62.4(9) . . . . ?
O7 C36 C37 C38 176.1(12) . . . . ?
O8 P2 O5 Rh1 -126.1(6) . . . . ?
O8 P2 O6 Rh2 134.1(5) . . . . ?
O8 P2 O7 C36 -62.8(9) . . . . ?
O8 C44 C45 C46 178.0(12) . . . . ?
O9 P3 O10 Rh2 14.6(8) . . . . ?
O9 P3 O11 C69 -175.6(8) . . . . ?
O9 P3 O12 C77 49.6(10) . . . . ?
O10 P3 O9 Rh1 -0.7(9) . . . . ?
O10 P3 O11 C69 54.5(9) . . . . ?
O10 P3 O12 C77 -179.3(8) . . . . ?
O11 P3 O9 Rh1 -125.0(6) . . . . ?
O11 P3 O10 Rh2 135.7(5) . . . . ?
O11 P3 O12 C77 -62.4(9) . . . . ?
O11 C69 C70 C71 172.4(12) . . . . ?
O12 P3 O9 Rh1 122.5(6) . . . . ?
O12 P3 O10 Rh2 -111.4(6) . . . . ?
O12 P3 O11 C69 -58.7(9) . . . . ?
O12 C77 C78 C79 176.8(12) . . . . ?
O13 P4 O14 Rh2 8.4(9) . . . . ?
O13 P4 O15 C102 57.0(11) . . . . ?
O13 P4 O16 C110 173.2(9) . . . . ?
O14 P4 O13 Rh1 2.3(9) . . . . ?
O14 P4 O15 C102 -174.1(10) . . . . ?
O14 P4 O16 C110 43.8(11) . . . . ?
O15 P4 O13 Rh1 124.1(6) . . . . ?
O15 P4 O14 Rh2 -117.0(6) . . . . ?
O15 P4 O16 C110 -68.3(10) . . . . ?
O15 C102 C103 C104 -179.6(14) . . . . ?
O16 P4 O13 Rh1 -122.9(6) . . . . ?
O16 P4 O14 Rh2 131.4(6) . . . . ?
O16 P4 O15 C102 -57.7(11) . . . . ?
O16 C110 C111 C112 178.1(12) . . . . ?
C1 C2 C3 O3 3(2) . . . . ?
C1 C2 C3 C4 -175.3(14) . . . . ?
C1 C2 C7 C6 171.7(13) . . . . ?
C1 C2 C7 C8 -3.5(17) . . . . ?
C1 C10 C11 O4 8(2) . . . . ?
C1 C10 C11 C12 179.3(13) . . . . ?
C1 C10 C15 C14 -179.9(13) . . . . ?
C1 C10 C15 C16 -4.9(17) . . . . ?
C2 C1 C9 C8 -32.8(15) . . . . ?
C2 C1 C10 C11 -29(2) . . . . ?
C2 C1 C10 C15 147.7(14) . . . . ?
C2 C1 C17 C16 -164.5(12) . . . . ?
C2 C3 C4 C5 0(2) . . . . ?
C2 C7 C8 C9 -17.7(17) . . . . ?
C3 C2 C7 C6 -10(2) . . . . ?
C3 C2 C7 C8 174.5(12) . . . . ?
C3 C4 C5 C6 -5(2) . . . . ?
C3 C4 C5 C18 179.7(13) . . . . ?
C4 C5 C6 C7 2(2) . . . . ?
C4 C5 C18 C19 -32(2) . . . . ?
C4 C5 C18 C23 153.2(15) . . . . ?
C5 C6 C7 C2 6(2) . . . . ?
C5 C6 C7 C8 -179.9(15) . . . . ?
C5 C18 C19 C20 -180.0(16) . . . . ?
C5 C18 C23 C22 177.3(15) . . . . ?
C6 C5 C18 C19 152.8(16) . . . . ?
C6 C5 C18 C23 -22(2) . . . . ?
C6 C7 C8 C9 167.5(15) . . . . ?
C7 C2 C3 O3 -174.5(12) . . . . ?
C7 C2 C3 C4 7(2) . . . . ?
C7 C8 C9 C1 30.9(17) . . . . ?
C9 C1 C2 C3 -154.4(15) . . . . ?
C9 C1 C2 C7 23.2(15) . . . . ?
C9 C1 C10 C11 92.5(18) . . . . ?
C9 C1 C10 C15 -91.1(16) . . . . ?
C9 C1 C17 C16 83.2(14) . . . . ?
C10 C1 C2 C3 -29(2) . . . . ?
C10 C1 C2 C7 149.0(14) . . . . ?
C10 C1 C9 C8 -165.7(14) . . . . ?
C10 C1 C17 C16 -33.8(15) . . . . ?
C10 C11 C12 C13 -1.8(19) . . . . ?
C10 C15 C16 C17 -17.6(17) . . . . ?
C11 C10 C15 C14 -3(2) . . . . ?
C11 C10 C15 C16 172.1(13) . . . . ?
C11 C12 C13 C14 0.7(19) . . . . ?
C11 C12 C13 C26 -174.3(12) . . . . ?
C12 C13 C14 C15 -1(2) . . . . ?
C12 C13 C26 C27 7(2) . . . . ?
C12 C13 C26 C31 -176.7(13) . . . . ?
C13 C14 C15 C10 2(2) . . . . ?
C13 C14 C15 C16 -171.7(15) . . . . ?
C13 C26 C27 C28 177.4(14) . . . . ?
C13 C26 C31 C30 177.3(14) . . . . ?
C14 C13 C26 C27 -167.8(14) . . . . ?
C14 C13 C26 C31 9(2) . . . . ?
C14 C15 C16 C17 156.8(16) . . . . ?
C15 C10 C11 O4 -168.8(12) . . . . ?
C15 C10 C11 C12 2.9(19) . . . . ?
C15 C16 C17 C1 32.8(16) . . . . ?
C17 C1 C2 C3 88.1(17) . . . . ?
C17 C1 C2 C7 -94.4(14) . . . . ?
C17 C1 C9 C8 85.9(15) . . . . ?
C17 C1 C10 C11 -151.8(15) . . . . ?
C17 C1 C10 C15 24.7(16) . . . . ?
C18 C5 C6 C7 177.2(13) . . . . ?
C18 C19 C20 C21 5(3) . . . . ?
C18 C19 C20 C24 -176.3(17) . . . . ?
C19 C18 C23 C22 3(2) . . . . ?
C19 C20 C21 C22 -2(3) . . . . ?
C20 C21 C22 C23 0(3) . . . . ?
C20 C21 C22 C25 178.8(17) . . . . ?
C21 C22 C23 C18 0(2) . . . . ?
C23 C18 C19 C20 -5(3) . . . . ?
C24 C20 C21 C22 179.0(18) . . . . ?
C25 C22 C23 C18 -179.0(15) . . . . ?
C26 C13 C14 C15 174.1(13) . . . . ?
C26 C27 C28 C29 3(2) . . . . ?
C26 C27 C28 C32 -176.5(16) . . . . ?
C27 C26 C31 C30 -6(2) . . . . ?
C27 C28 C29 C30 -1(3) . . . . ?
C28 C29 C30 C31 -4(2) . . . . ?
C28 C29 C30 C33 -178.2(17) . . . . ?
C29 C30 C31 C26 8(2) . . . . ?
C31 C26 C27 C28 1(2) . . . . ?
C32 C28 C29 C30 177.8(17) . . . . ?
C33 C30 C31 C26 -178.0(16) . . . . ?
C34 C35 C36 O7 5(2) . . . . ?
C34 C35 C36 C37 -179.6(14) . . . . ?
C34 C35 C40 C39 177.8(14) . . . . ?
C34 C35 C40 C41 -1.6(17) . . . . ?
C34 C43 C44 O8 4(2) . . . . ?
C34 C43 C44 C45 -175.1(14) . . . . ?
C34 C43 C48 C47 174.7(14) . . . . ?
C34 C43 C48 C49 -7.8(18) . . . . ?
C35 C34 C42 C41 -35.5(14) . . . . ?
C35 C34 C43 C44 -30(2) . . . . ?
C35 C34 C43 C48 149.7(14) . . . . ?
C35 C34 C50 C49 -166.3(12) . . . . ?
C35 C36 C37 C38 1(2) . . . . ?
C35 C40 C41 C42 -20.5(17) . . . . ?
C36 C35 C40 C39 -5(2) . . . . ?
C36 C35 C40 C41 175.7(13) . . . . ?
C36 C37 C38 C39 -4(2) . . . . ?
C36 C37 C38 C51 179.8(14) . . . . ?
C37 C38 C39 C40 3(2) . . . . ?
C37 C38 C51 C52 15(2) . . . . ?
C37 C38 C51 C56 -166.1(16) . . . . ?
C38 C39 C40 C35 2(2) . . . . ?
C38 C39 C40 C41 -179.2(15) . . . . ?
C38 C51 C52 C53 179.0(15) . . . . ?
C38 C51 C56 C55 176.5(18) . . . . ?
C39 C38 C51 C52 -161.1(16) . . . . ?
C39 C38 C51 C56 18(2) . . . . ?
C39 C40 C41 C42 160.2(15) . . . . ?
C40 C35 C36 O7 -171.6(12) . . . . ?
C40 C35 C36 C37 4(2) . . . . ?
C40 C41 C42 C34 35.3(16) . . . . ?
C42 C34 C35 C36 -154.4(15) . . . . ?
C42 C34 C35 C40 22.4(15) . . . . ?
C42 C34 C43 C44 90.5(17) . . . . ?
C42 C34 C43 C48 -90.2(15) . . . . ?
C42 C34 C50 C49 85.9(14) . . . . ?
C43 C34 C35 C36 -26(2) . . . . ?
C43 C34 C35 C40 150.9(14) . . . . ?
C43 C34 C42 C41 -167.1(12) . . . . ?
C43 C34 C50 C49 -37.3(14) . . . . ?
C43 C44 C45 C46 -3(2) . . . . ?
C43 C48 C49 C50 -16.7(19) . . . . ?
C44 C43 C48 C47 -6(2) . . . . ?
C44 C43 C48 C49 171.7(14) . . . . ?
C44 C45 C46 C47 1(2) . . . . ?
C44 C45 C46 C59 -179.6(13) . . . . ?
C45 C46 C47 C48 -1(2) . . . . ?
C45 C46 C59 C60 -36(2) . . . . ?
C45 C46 C59 C64 144.3(14) . . . . ?
C46 C47 C48 C43 4(3) . . . . ?
C46 C47 C48 C49 -173.1(16) . . . . ?
C46 C59 C60 C61 -179.3(14) . . . . ?
C46 C59 C64 C63 179.3(14) . . . . ?
C47 C46 C59 C60 143.6(15) . . . . ?
C47 C46 C59 C64 -36(2) . . . . ?
C47 C48 C49 C50 160.6(17) . . . . ?
C48 C43 C44 O8 -175.4(12) . . . . ?
C48 C43 C44 C45 6(2) . . . . ?
C48 C49 C50 C34 33.3(17) . . . . ?
C50 C34 C35 C36 90.7(18) . . . . ?
C50 C34 C35 C40 -92.5(14) . . . . ?
C50 C34 C42 C41 80.0(14) . . . . ?
C50 C34 C43 C44 -151.3(15) . . . . ?
C50 C34 C43 C48 28.1(14) . . . . ?
C51 C38 C39 C40 178.9(14) . . . . ?
C51 C52 C53 C54 2(3) . . . . ?
C51 C52 C53 C57 175.5(17) . . . . ?
C52 C51 C56 C55 -4(3) . . . . ?
C52 C53 C54 C55 1(3) . . . . ?
C53 C54 C55 C56 -5(3) . . . . ?
C53 C54 C55 C58 177(2) . . . . ?
C54 C55 C56 C51 7(3) . . . . ?
C56 C51 C52 C53 0(2) . . . . ?
C57 C53 C54 C55 -173(2) . . . . ?
C58 C55 C56 C51 -175(2) . . . . ?
C59 C46 C47 C48 179.1(15) . . . . ?
C59 C60 C61 C62 0(3) . . . . ?
C59 C60 C61 C65 -177.8(16) . . . . ?
C60 C59 C64 C63 0(2) . . . . ?
C60 C61 C62 C63 -1(3) . . . . ?
C61 C62 C63 C64 1(3) . . . . ?
C61 C62 C63 C66 -179.3(18) . . . . ?
C62 C63 C64 C59 0(2) . . . . ?
C64 C59 C60 C61 0(2) . . . . ?
C65 C61 C62 C63 176.9(17) . . . . ?
C66 C63 C64 C59 -179.9(17) . . . . ?
C67 C68 C69 O11 6(2) . . . . ?
C67 C68 C69 C70 179.6(13) . . . . ?
C67 C68 C73 C72 -179.0(12) . . . . ?
C67 C68 C73 C74 -3.8(16) . . . . ?
C67 C76 C77 O12 3(2) . . . . ?
C67 C76 C77 C78 -177.7(12) . . . . ?
C67 C76 C81 C80 177.7(11) . . . . ?
C67 C76 C81 C82 -5.8(15) . . . . ?
C68 C67 C75 C74 -36.4(13) . . . . ?
C68 C67 C76 C77 -28.1(19) . . . . ?
C68 C67 C76 C81 150.2(12) . . . . ?
C68 C67 C83 C82 -166.7(11) . . . . ?
C68 C69 C70 C71 -2(2) . . . . ?
C68 C73 C74 C75 -18.7(16) . . . . ?
C69 C68 C73 C72 0(2) . . . . ?
C69 C68 C73 C74 175.0(12) . . . . ?
C69 C70 C71 C72 1(2) . . . . ?
C69 C70 C71 C84 -172.3(13) . . . . ?
C70 C71 C72 C73 0(2) . . . . ?
C70 C71 C84 C85 -53(2) . . . . ?
C70 C71 C84 C89 123.8(16) . . . . ?
C71 C72 C73 C68 0(2) . . . . ?
C71 C72 C73 C74 -174.8(14) . . . . ?
C71 C84 C85 C86 174.2(15) . . . . ?
C71 C84 C89 C88 -174.0(15) . . . . ?
C72 C71 C84 C85 134.4(16) . . . . ?
C72 C71 C84 C89 -49(2) . . . . ?
C72 C73 C74 C75 156.2(14) . . . . ?
C73 C68 C69 O11 -172.6(12) . . . . ?
C73 C68 C69 C70 1(2) . . . . ?
C73 C74 C75 C67 33.7(14) . . . . ?
C75 C67 C68 C69 -153.8(15) . . . . ?
C75 C67 C68 C73 24.7(14) . . . . ?
C75 C67 C76 C77 91.3(16) . . . . ?
C75 C67 C76 C81 -90.3(13) . . . . ?
C75 C67 C83 C82 81.2(14) . . . . ?
C76 C67 C68 C69 -29(2) . . . . ?
C76 C67 C68 C73 149.4(12) . . . . ?
C76 C67 C75 C74 -167.5(12) . . . . ?
C76 C67 C83 C82 -36.6(13) . . . . ?
C76 C77 C78 C79 -2(2) . . . . ?
C76 C81 C82 C83 -17.9(15) . . . . ?
C77 C76 C81 C80 -3.8(19) . . . . ?
C77 C76 C81 C82 172.7(11) . . . . ?
C77 C78 C79 C80 0(2) . . . . ?
C77 C78 C79 C92 -178.0(13) . . . . ?
C78 C79 C80 C81 0.9(18) . . . . ?
C78 C79 C92 C93 35(2) . . . . ?
C78 C79 C92 C97 -146.7(16) . . . . ?
C79 C80 C81 C76 1.2(19) . . . . ?
C79 C80 C81 C82 -174.6(12) . . . . ?
C79 C92 C93 C94 177.5(15) . . . . ?
C79 C92 C97 C96 -175.0(19) . . . . ?
C80 C79 C92 C93 -143.0(14) . . . . ?
C80 C79 C92 C97 36(2) . . . . ?
C80 C81 C82 C83 158.4(13) . . . . ?
C81 C76 C77 O12 -174.7(11) . . . . ?
C81 C76 C77 C78 4.1(18) . . . . ?
C81 C82 C83 C67 33.8(14) . . . . ?
C83 C67 C68 C69 88.2(18) . . . . ?
C83 C67 C68 C73 -93.3(14) . . . . ?
C83 C67 C75 C74 83.1(14) . . . . ?
C83 C67 C76 C77 -152.0(13) . . . . ?
C83 C67 C76 C81 26.4(13) . . . . ?
C84 C71 C72 C73 173.2(13) . . . . ?
C84 C85 C86 C87 1(2) . . . . ?
C84 C85 C86 C90 -178.0(17) . . . . ?
C85 C84 C89 C88 3(2) . . . . ?
C85 C86 C87 C88 -1(2) . . . . ?
C86 C87 C88 C89 1(3) . . . . ?
C86 C87 C88 C91 -171.8(17) . . . . ?
C87 C88 C89 C84 -2(3) . . . . ?
C89 C84 C85 C86 -2(3) . . . . ?
C90 C86 C87 C88 178.7(16) . . . . ?
C91 C88 C89 C84 170.6(18) . . . . ?
C92 C79 C80 C81 178.5(12) . . . . ?
C92 C93 C94 C95 1(3) . . . . ?
C92 C93 C94 C98 -177(2) . . . . ?
C93 C92 C97 C96 4(3) . . . . ?
C93 C94 C95 C96 -4(4) . . . . ?
C94 C95 C96 C97 7(4) . . . . ?
C94 C95 C96 C99 180(2) . . . . ?
C95 C96 C97 C92 -6(4) . . . . ?
C97 C92 C93 C94 -1(3) . . . . ?
C98 C94 C95 C96 175(3) . . . . ?
C99 C96 C97 C92 -180(2) . . . . ?
C100 C101 C102 O15 9(3) . . . . ?
C100 C101 C102 C103 -171.7(16) . . . . ?
C100 C101 C106 C105 170.1(15) . . . . ?
C100 C101 C106 C107 -8.4(19) . . . . ?
C100 C109 C110 O16 3(2) . . . . ?
C100 C109 C110 C111 -177.6(13) . . . . ?
C100 C109 C114 C113 175.6(11) . . . . ?
C100 C109 C114 C115 -6.1(15) . . . . ?
C101 C100 C108 C107 -37.7(14) . . . . ?
C101 C100 C109 C110 -25(2) . . . . ?
C101 C100 C109 C114 151.9(13) . . . . ?
C101 C100 C116 C115 -166.2(12) . . . . ?
C101 C102 C103 C104 1(2) . . . . ?
C101 C106 C107 C108 -16.8(18) . . . . ?
C102 C101 C106 C105 -8(2) . . . . ?
C102 C101 C106 C107 173.9(14) . . . . ?
C102 C103 C104 C105 -5(2) . . . . ?
C102 C103 C104 C117 172.3(15) . . . . ?
C103 C104 C105 C106 3(2) . . . . ?
C103 C104 C117 C118 -30(2) . . . . ?
C103 C104 C117 C122 151.6(15) . . . . ?
C104 C105 C106 C101 3(3) . . . . ?
C104 C105 C106 C107 -178.3(17) . . . . ?
C104 C117 C118 C119 -176.8(15) . . . . ?
C104 C117 C122 C121 176.5(14) . . . . ?
C105 C104 C117 C118 148.1(16) . . . . ?
C105 C104 C117 C122 -31(2) . . . . ?
C105 C106 C107 C108 164.8(18) . . . . ?
C106 C101 C102 O15 -174.0(13) . . . . ?
C106 C101 C102 C103 5(2) . . . . ?
C106 C107 C108 C100 33.5(15) . . . . ?
C108 C100 C101 C102 -154.6(17) . . . . ?
C108 C100 C101 C106 28.3(16) . . . . ?
C108 C100 C109 C110 92.0(15) . . . . ?
C108 C100 C109 C114 -91.5(13) . . . . ?
C108 C100 C116 C115 84.3(15) . . . . ?
C109 C100 C101 C102 -33(3) . . . . ?
C109 C100 C101 C106 150.0(14) . . . . ?
C109 C100 C108 C107 -169.1(12) . . . . ?
C109 C100 C116 C115 -31.4(14) . . . . ?
C109 C110 C111 C112 -2(2) . . . . ?
C109 C114 C115 C116 -13.9(16) . . . . ?
C110 C109 C114 C113 -7.4(18) . . . . ?
C110 C109 C114 C115 170.9(12) . . . . ?
C110 C111 C112 C113 -1(2) . . . . ?
C110 C111 C112 C125 179.5(13) . . . . ?
C111 C112 C113 C114 0.2(19) . . . . ?
C111 C112 C125 C126 45(2) . . . . ?
C111 C112 C125 C130 -133.1(16) . . . . ?
C112 C113 C114 C109 4.4(19) . . . . ?
C112 C113 C114 C115 -173.5(13) . . . . ?
C112 C125 C126 C127 179.5(14) . . . . ?
C112 C125 C130 C129 177.6(15) . . . . ?
C113 C112 C125 C126 -134.4(14) . . . . ?
C113 C112 C125 C130 48(2) . . . . ?
C113 C114 C115 C116 164.1(13) . . . . ?
C114 C109 C110 O16 -173.7(11) . . . . ?
C114 C109 C110 C111 6.1(18) . . . . ?
C114 C115 C116 C100 28.5(15) . . . . ?
C116 C100 C101 C102 90(2) . . . . ?
C116 C100 C101 C106 -87.3(16) . . . . ?
C116 C100 C108 C107 81.3(15) . . . . ?
C116 C100 C109 C110 -153.0(13) . . . . ?
C116 C100 C109 C114 23.6(13) . . . . ?
C117 C104 C105 C106 -174.5(15) . . . . ?
C117 C118 C119 C120 0(3) . . . . ?
C117 C118 C119 C123 179.8(16) . . . . ?
C118 C117 C122 C121 -2(2) . . . . ?
C118 C119 C120 C121 -1(3) . . . . ?
C119 C120 C121 C122 0(3) . . . . ?
C119 C120 C121 C124 -179.6(17) . . . . ?
C120 C121 C122 C117 1(2) . . . . ?
C122 C117 C118 C119 2(2) . . . . ?
C123 C119 C120 C121 179.0(16) . . . . ?
C124 C121 C122 C117 -178.8(16) . . . . ?
C125 C112 C113 C114 179.3(12) . . . . ?
C125 C126 C127 C128 4(2) . . . . ?
C125 C126 C127 C131 -173.4(16) . . . . ?
C126 C125 C130 C129 0(2) . . . . ?
C126 C127 C128 C129 -1(3) . . . . ?
C127 C128 C129 C130 -1(3) . . . . ?
C127 C128 C129 C132 -178.9(18) . . . . ?
C128 C129 C130 C125 2(3) . . . . ?
C130 C125 C126 C127 -3(2) . . . . ?
C131 C127 C128 C129 175.6(17) . . . . ?
C132 C129 C130 C125 179.9(16) . . . . ?

loop_
_platon_squeeze_void_nr
_platon_squeeze_void_average_x
_platon_squeeze_void_average_y
_platon_squeeze_void_average_z
_platon_squeeze_void_volume
_platon_squeeze_void_count_electrons
_platon_squeeze_void_content
1 0.494 0.069 -0.117 496 158 ' '
2 0.006 -0.069 0.383 498 158 ' '
3 0.394 0.212 0.117 44 8 ' '
4 0.125 0.177 0.522 8 2 ' '
5 0.521 0.236 0.715 9 4 ' '
6 0.895 0.287 0.883 44 8 ' '
7 0.021 0.264 0.285 9 4 ' '
8 0.994 0.431 0.117 497 158 ' '
9 0.625 0.323 0.478 9 3 ' '
10 0.506 0.569 0.617 497 157 ' '
11 0.605 0.712 0.383 44 8 ' '
12 0.875 0.677 0.978 8 2 ' '
13 0.479 0.736 0.785 8 4 ' '
14 0.105 0.787 0.617 44 8 ' '
15 0.979 0.764 0.215 8 4 ' '
16 0.375 0.823 0.022 9 3 ' '
